data_7152568
loop_
_publ_author_name
'Nakamura, Mitsunori'
'Tahara, Hiroyuki'
'Takahashi, Kohtaro'
'Nagata, Toshi'
'Uoyama, Hiroki'
'Kuzuhara, Daiki'
'Mori, Shigeki'
'Okujima, Tetsuo'
'Yamada, Hiroko'
'Uno, Hidemitsu'

_publ_section_title
;
 \p-Fused bis-BODIPY as a candidate for NIR dyes.
;
_journal_issue 34
_journal_name_full 'Organic &amp; biomolecular chemistry'
_journal_page_first 6840
_journal_page_last 6849
_journal_paper_doi 10.1039/c2ob25930c
_journal_volume 10
_journal_year 2012
_chemical_formula_moiety 'C34 H40 B2 F4 N4'
_chemical_formula_sum 'C34 H40 B2 F4 N4'
_chemical_formula_weight 602.33
_space_group_IT_number 14
_symmetry_cell_setting monoclinic
_symmetry_Int_Tables_number 14
_symmetry_space_group_name_Hall '-P 2ybc'
_symmetry_space_group_name_H-M 'P 1 21/c 1'
_atom_sites_solution_hydrogens geom
_atom_sites_solution_primary direct
_atom_sites_solution_secondary difmap
_cell_angle_alpha 90.0000
_cell_angle_beta 112.7627(8)
_cell_angle_gamma 90.0000
_cell_formula_units_Z 8
_cell_length_a 24.4208(5)
_cell_length_b 11.8609(3)
_cell_length_c 27.8392(5)
_cell_measurement_reflns_used 28016
_cell_measurement_temperature 100
_cell_measurement_theta_max 68.20
_cell_measurement_theta_min 3.07
_cell_volume 7435.7(3)
_computing_cell_refinement 'RAPID AUTO'
_computing_data_collection 'RAPID AUTO (Rigaku, ????)'
_computing_data_reduction 'RAPID AUTO'
_computing_molecular_graphics 'CrystalStructure 4.0'
_computing_publication_material 'CrystalStructure 4.0 (Rigaku, 2010)'
_computing_structure_refinement 'SHELXL97 (Sheldrick, 2008)'
_computing_structure_solution SIR97
_diffrn_ambient_temperature 100(2)
_diffrn_detector_area_resol_mean 10.000
_diffrn_measured_fraction_theta_full 0.964
_diffrn_measured_fraction_theta_max 0.964
_diffrn_measurement_device_type 'Rigaku RAXIS-RAPID'
_diffrn_measurement_method \w
_diffrn_radiation_monochromator graphite
_diffrn_radiation_source 'VariMax 2.4 kW Ultra fine focus'
_diffrn_radiation_type CuK\a
_diffrn_radiation_wavelength 1.54187
_diffrn_reflns_av_R_equivalents 0.0471
_diffrn_reflns_av_sigmaI/netI 0.0400
_diffrn_reflns_limit_h_max 29
_diffrn_reflns_limit_h_min -29
_diffrn_reflns_limit_k_max 14
_diffrn_reflns_limit_k_min -14
_diffrn_reflns_limit_l_max 33
_diffrn_reflns_limit_l_min -33
_diffrn_reflns_number 82237
_diffrn_reflns_theta_full 68.24
_diffrn_reflns_theta_max 68.24
_diffrn_reflns_theta_min 3.24
_exptl_absorpt_coefficient_mu 0.630
_exptl_absorpt_correction_T_max 0.939
_exptl_absorpt_correction_T_min 0.772
_exptl_absorpt_correction_type multi-scan
_exptl_absorpt_process_details 'ABSCOR (Rigaku, 1995)'
_exptl_crystal_colour green
_exptl_crystal_density_diffrn 1.076
_exptl_crystal_density_method 'not measured'
_exptl_crystal_description prism
_exptl_crystal_F_000 2544.00
_exptl_crystal_size_max 0.240
_exptl_crystal_size_mid 0.220
_exptl_crystal_size_min 0.100
_platon_squeeze_details
;
;
_refine_diff_density_max 0.240
_refine_diff_density_min -0.233
_refine_diff_density_rms 0.039
_refine_ls_extinction_method none
_refine_ls_goodness_of_fit_ref 1.135
_refine_ls_hydrogen_treatment constr
_refine_ls_number_parameters 810
_refine_ls_number_reflns 13133
_refine_ls_number_restraints 1
_refine_ls_restrained_S_all 1.136
_refine_ls_R_factor_all 0.0547
_refine_ls_R_factor_gt 0.0455
_refine_ls_shift/su_max 0.001
_refine_ls_shift/su_mean 0.000
_refine_ls_structure_factor_coef Fsqd
_refine_ls_weighting_details 'w = 1/[\s^2^(Fo^2^)+(0.0679P)^2^+0.0840P] where P=(Fo^2^+2Fc^2^)/3'
_refine_ls_weighting_scheme calc
_refine_ls_wR_factor_gt 0.1260
_refine_ls_wR_factor_ref 0.1302
_reflns_number_gt 10180
_reflns_number_total 13133
_reflns_threshold_expression F^2^>2.0\s(F^2^)
_cod_data_source_file c2ob25930c.txt
_cod_data_source_block 20100730
_cod_original_cell_volume 7435.6(3)
_cod_database_code 7152568

loop_
_symmetry_equiv_pos_site_id
_symmetry_equiv_pos_as_xyz
1 +X,+Y,+Z
2 -X,1/2+Y,1/2-Z
3 -X,-Y,-Z
4 +X,1/2-Y,1/2+Z

loop_
_atom_site_label
_atom_site_type_symbol
_atom_site_fract_x
_atom_site_fract_y
_atom_site_fract_z
_atom_site_U_iso_or_equiv
_atom_site_adp_type
_atom_site_occupancy
_atom_site_symmetry_multiplicity
_atom_site_calc_flag
_atom_site_refinement_flags
F1 F 0.38363(5) 0.68641(8) 0.80789(4) 0.0447(3) Uani 1 1 d .
F2 F 0.47283(4) 0.78586(8) 0.83424(3) 0.0402(2) Uani 1 1 d .
F3 F 0.22916(4) 0.43448(7) 0.46107(3) 0.0369(2) Uani 1 1 d .
F4 F 0.29726(4) 0.47379(7) 0.43104(3) 0.0378(2) Uani 1 1 d .
F5 F 0.21126(4) -0.01240(7) 0.57513(3) 0.0374(2) Uani 1 1 d .
F6 F 0.26944(4) -0.05206(7) 0.53542(4) 0.0382(2) Uani 1 1 d .
F7 F 0.11750(5) 0.27790(8) 0.21391(4) 0.0547(3) Uani 1 1 d .
F8 F 0.03113(5) 0.38310(8) 0.18795(3) 0.0444(3) Uani 1 1 d .
N1 N 0.41966(6) 0.72276(11) 0.74481(5) 0.0314(3) Uani 1 1 d .
N2 N 0.37633(6) 0.87783(11) 0.77663(5) 0.0338(3) Uani 1 1 d .
N3 N 0.33285(6) 0.49341(10) 0.52354(5) 0.0300(3) Uani 1 1 d .
N4 N 0.31406(6) 0.30312(10) 0.48208(5) 0.0305(3) Uani 1 1 d .
N5 N 0.16892(6) 0.03772(10) 0.48401(5) 0.0281(3) Uani 1 1 d .
N6 N 0.17690(6) -0.16348(10) 0.51176(5) 0.0287(3) Uani 1 1 d .
N7 N 0.08223(6) 0.31660(10) 0.27673(5) 0.0311(3) Uani 1 1 d .
N8 N 0.12922(6) 0.46749(10) 0.24683(5) 0.0316(3) Uani 1 1 d .
C1 C 0.44489(7) 0.62375(13) 0.73944(6) 0.0317(4) Uani 1 1 d .
C2 C 0.44119(7) 0.62061(13) 0.68988(6) 0.0313(4) Uani 1 1 d .
C3 C 0.41406(7) 0.72064(13) 0.66484(6) 0.0308(4) Uani 1 1 d .
C4 C 0.40045(7) 0.78488(13) 0.69861(6) 0.0306(4) Uani 1 1 d .
C5 C 0.37225(7) 0.88991(13) 0.69250(6) 0.0321(4) Uani 1 1 d .
H5 H 0.3613 0.9283 0.6602 0.039 Uiso 1 1 calc R
C6 C 0.36064(7) 0.93662(13) 0.73016(6) 0.0326(4) Uani 1 1 d .
C7 C 0.32973(8) 1.03812(14) 0.73042(6) 0.0356(4) Uani 1 1 d .
C8 C 0.32507(8) 1.03895(14) 0.77590(7) 0.0387(4) Uani 1 1 d .
C9 C 0.35493(8) 0.93971(14) 0.80396(6) 0.0377(4) Uani 1 1 d .
C10 C 0.33403(8) 0.60762(12) 0.53066(6) 0.0312(4) Uani 1 1 d .
C11 C 0.37970(7) 0.63232(13) 0.58137(6) 0.0317(4) Uani 1 1 d .
C12 C 0.40661(8) 0.53140(13) 0.60613(6) 0.0318(4) Uani 1 1 d .
C13 C 0.37788(7) 0.44431(13) 0.56972(6) 0.0316(4) Uani 1 1 d .
C14 C 0.39003(7) 0.32919(13) 0.57202(6) 0.0313(4) Uani 1 1 d .
H14 H 0.4192 0.2977 0.6026 0.038 Uiso 1 1 calc R
C15 C 0.35955(7) 0.26003(13) 0.52956(6) 0.0314(4) Uani 1 1 d .
C16 C 0.36616(7) 0.14233(13) 0.52320(6) 0.0338(4) Uani 1 1 d .
C17 C 0.32493(8) 0.11621(13) 0.47185(6) 0.0351(4) Uani 1 1 d .
C18 C 0.29318(8) 0.21715(13) 0.44752(6) 0.0325(4) Uani 1 1 d .
C19 C 0.46155(8) 0.54300(13) 0.65942(6) 0.0342(4) Uani 1 1 d .
H19 H 0.4770 0.4696 0.6771 0.041 Uiso 1 1 calc R
C20 C 0.50839(8) 0.61511(15) 0.64917(7) 0.0429(4) Uani 1 1 d .
H20A H 0.5234 0.5740 0.6258 0.051 Uiso 1 1 calc R
H20B H 0.5423 0.6301 0.6824 0.051 Uiso 1 1 calc R
C21 C 0.47940(8) 0.72964(15) 0.62322(7) 0.0434(4) Uani 1 1 d .
H21A H 0.4847 0.7387 0.5899 0.052 Uiso 1 1 calc R
H21B H 0.5004 0.7926 0.6464 0.052 Uiso 1 1 calc R
C22 C 0.40993(8) 0.73734(13) 0.61211(6) 0.0344(4) Uani 1 1 d .
H22 H 0.3908 0.8100 0.5960 0.041 Uiso 1 1 calc R
C23 C 0.47111(8) 0.53674(14) 0.78152(6) 0.0399(4) Uani 1 1 d .
H23A H 0.4998 0.5729 0.8128 0.060 Uiso 0.748(19) 1 calc PR
H23B H 0.4912 0.4785 0.7693 0.060 Uiso 0.748(19) 1 calc PR
H23C H 0.4394 0.5022 0.7898 0.060 Uiso 0.748(19) 1 calc PR
H23D H 0.4538 0.4628 0.7685 0.060 Uiso 0.252(19) 1 calc PR
H23E H 0.4624 0.5572 0.8119 0.060 Uiso 0.252(19) 1 calc PR
H23F H 0.5142 0.5335 0.7915 0.060 Uiso 0.252(19) 1 calc PR
C24 C 0.30959(9) 1.12670(14) 0.68857(7) 0.0460(5) Uani 1 1 d .
H24A H 0.2807 1.1780 0.6943 0.055 Uiso 1 1 calc R
H24B H 0.2900 1.0908 0.6540 0.055 Uiso 1 1 calc R
C25 C 0.36470(10) 1.19345(16) 0.69074(8) 0.0581(6) Uani 1 1 d .
H25A H 0.3817 1.2340 0.7239 0.087 Uiso 1 1 calc R
H25B H 0.3531 1.2475 0.6619 0.087 Uiso 1 1 calc R
H25C H 0.3943 1.1412 0.6878 0.087 Uiso 1 1 calc R
C26 C 0.29662(9) 1.12831(15) 0.79470(8) 0.0478(5) Uani 1 1 d .
H26A H 0.2783 1.0946 0.8174 0.057 Uiso 1 1 calc R
H26B H 0.2647 1.1636 0.7646 0.057 Uiso 1 1 calc R
C27 C 0.34186(9) 1.22081(17) 0.82572(9) 0.0606(6) Uani 1 1 d .
H27A H 0.3726 1.1868 0.8565 0.091 Uiso 1 1 calc R
H27B H 0.3211 1.2797 0.8368 0.091 Uiso 1 1 calc R
H27C H 0.3604 1.2540 0.8034 0.091 Uiso 1 1 calc R
C28 C 0.36388(9) 0.90361(16) 0.85599(7) 0.0491(5) Uani 1 1 d .
H28A H 0.3509 0.8252 0.8551 0.074 Uiso 0.711(10) 1 calc PR
H28B H 0.3407 0.9517 0.8697 0.074 Uiso 0.711(10) 1 calc PR
H28C H 0.4061 0.9094 0.8785 0.074 Uiso 0.711(10) 1 calc PR
H28D H 0.3809 0.9657 0.8805 0.074 Uiso 0.289(10) 1 calc PR
H28E H 0.3911 0.8392 0.8658 0.074 Uiso 0.289(10) 1 calc PR
H28F H 0.3257 0.8815 0.8571 0.074 Uiso 0.289(10) 1 calc PR
C29 C 0.29232(8) 0.68668(13) 0.48892(6) 0.0358(4) Uani 1 1 d .
H29A H 0.3053 0.6920 0.4598 0.054 Uiso 1 1 calc R
H29B H 0.2932 0.7617 0.5039 0.054 Uiso 1 1 calc R
H29C H 0.2518 0.6569 0.4763 0.054 Uiso 1 1 calc R
C30 C 0.41033(9) 0.06482(14) 0.56470(7) 0.0426(4) Uani 1 1 d .
H30A H 0.4113 0.0881 0.5992 0.051 Uiso 1 1 calc R
H30B H 0.3943 -0.0129 0.5583 0.051 Uiso 1 1 calc R
C31 C 0.47421(9) 0.0612(2) 0.56816(8) 0.0615(6) Uani 1 1 d .
H31A H 0.4744 0.0411 0.5341 0.092 Uiso 1 1 calc R
H31B H 0.4966 0.0047 0.5940 0.092 Uiso 1 1 calc R
H31C H 0.4926 0.1354 0.5786 0.092 Uiso 1 1 calc R
C32 C 0.31397(9) 0.00306(14) 0.44560(7) 0.0440(5) Uani 1 1 d .
H32A H 0.3197 -0.0565 0.4720 0.053 Uiso 1 1 calc R
H32B H 0.2723 -0.0008 0.4202 0.053 Uiso 1 1 calc R
C33 C 0.35332(11) -0.01807(17) 0.41879(8) 0.0630(6) Uani 1 1 d .
H33A H 0.3462 0.0383 0.3913 0.095 Uiso 1 1 calc R
H33B H 0.3457 -0.0936 0.4033 0.095 Uiso 1 1 calc R
H33C H 0.3946 -0.0132 0.4436 0.095 Uiso 1 1 calc R
C34 C 0.24300(8) 0.23015(14) 0.39314(6) 0.0367(4) Uani 1 1 d .
H34A H 0.2049 0.2102 0.3950 0.055 Uiso 1 1 calc R
H34B H 0.2507 0.1801 0.3684 0.055 Uiso 1 1 calc R
H34C H 0.2415 0.3084 0.3815 0.055 Uiso 1 1 calc R
C35 C 0.17237(7) 0.15303(12) 0.48459(6) 0.0289(3) Uani 1 1 d .
C36 C 0.12601(7) 0.19422(12) 0.43675(6) 0.0289(3) Uani 1 1 d .
C37 C 0.09354(7) 0.10277(12) 0.40681(6) 0.0294(3) Uani 1 1 d .
C38 C 0.12001(7) 0.00469(13) 0.43593(6) 0.0288(3) Uani 1 1 d .
C39 C 0.10258(7) -0.10746(12) 0.42508(6) 0.0305(4) Uani 1 1 d .
H39 H 0.0721 -0.1272 0.3927 0.037 Uiso 1 1 calc R
C40 C 0.13005(7) -0.19038(12) 0.46198(6) 0.0288(3) Uani 1 1 d .
C41 C 0.11417(8) -0.30579(12) 0.46082(6) 0.0320(4) Uani 1 1 d .
C42 C 0.15105(8) -0.34755(13) 0.51077(6) 0.0331(4) Uani 1 1 d .
C43 C 0.18983(8) -0.25841(13) 0.54116(6) 0.0318(4) Uani 1 1 d .
C44 C 0.05428(8) 0.21915(13) 0.27940(6) 0.0331(4) Uani 1 1 d .
C45 C 0.05886(7) 0.21110(13) 0.32882(6) 0.0317(4) Uani 1 1 d .
C46 C 0.09051(7) 0.30479(12) 0.35762(6) 0.0290(3) Uani 1 1 d .
C47 C 0.10461(7) 0.37274(12) 0.32477(6) 0.0298(3) Uani 1 1 d .
C48 C 0.13636(7) 0.47436(12) 0.33240(6) 0.0309(4) Uani 1 1 d .
H48 H 0.1498 0.5095 0.3656 0.037 Uiso 1 1 calc R
C49 C 0.14808(8) 0.52242(13) 0.29456(6) 0.0319(4) Uani 1 1 d .
C50 C 0.18169(8) 0.62078(14) 0.29521(6) 0.0369(4) Uani 1 1 d .
C51 C 0.18399(8) 0.62298(14) 0.24835(6) 0.0367(4) Uani 1 1 d .
C52 C 0.15165(8) 0.52723(13) 0.21968(6) 0.0345(4) Uani 1 1 d .
C53 C 0.09915(8) 0.30775(13) 0.41252(6) 0.0315(4) Uani 1 1 d .
H53 H 0.1217 0.3750 0.4319 0.038 Uiso 1 1 calc R
C54 C 0.03076(8) 0.30564(14) 0.40508(7) 0.0400(4) Uani 1 1 d .
H54A H 0.0285 0.3054 0.4398 0.048 Uiso 1 1 calc R
H54B H 0.0113 0.3754 0.3869 0.048 Uiso 1 1 calc R
C55 C -0.00435(8) 0.20059(14) 0.37318(7) 0.0407(4) Uani 1 1 d .
H55A H -0.0198 0.1549 0.3950 0.049 Uiso 1 1 calc R
H55B H -0.0385 0.2263 0.3421 0.049 Uiso 1 1 calc R
C56 C 0.03720(7) 0.12938(13) 0.35652(6) 0.0339(4) Uani 1 1 d .
H56 H 0.0181 0.0614 0.3355 0.041 Uiso 1 1 calc R
C57 C 0.21805(8) 0.21617(13) 0.53080(6) 0.0340(4) Uani 1 1 d .
H57A H 0.2083 0.2068 0.5616 0.051 Uiso 1 1 calc R
H57B H 0.2173 0.2965 0.5223 0.051 Uiso 1 1 calc R
H57C H 0.2577 0.1856 0.5381 0.051 Uiso 1 1 calc R
C58 C 0.06637(8) -0.36637(13) 0.41425(6) 0.0388(4) Uani 1 1 d .
H58A H 0.0705 -0.3401 0.3821 0.047 Uiso 1 1 calc R
H58B H 0.0756 -0.4480 0.4176 0.047 Uiso 1 1 calc R
C59 C 0.00086(9) -0.35264(17) 0.40649(7) 0.0528(5) Uani 1 1 d .
H59A H -0.0049 -0.3812 0.4372 0.079 Uiso 1 1 calc R
H59B H -0.0243 -0.3952 0.3757 0.079 Uiso 1 1 calc R
H59C H -0.0100 -0.2727 0.4016 0.079 Uiso 1 1 calc R
C60 C 0.14864(10) -0.46401(13) 0.53033(7) 0.0470(5) Uani 1 1 d .
H60A H 0.1414 -0.5189 0.5017 0.056 Uiso 1 1 calc R
H60B H 0.1872 -0.4826 0.5585 0.056 Uiso 1 1 calc R
C61 C 0.10099(10) -0.47243(19) 0.55018(9) 0.0706(7) Uani 1 1 d .
H61A H 0.1103 -0.4235 0.5807 0.106 Uiso 1 1 calc R
H61B H 0.0977 -0.5506 0.5601 0.106 Uiso 1 1 calc R
H61C H 0.0633 -0.4487 0.5230 0.106 Uiso 1 1 calc R
C62 C 0.23955(8) -0.26310(14) 0.59619(6) 0.0379(4) Uani 1 1 d .
H62A H 0.2782 -0.2554 0.5936 0.057 Uiso 0.711(10) 1 calc PR
H62B H 0.2378 -0.3354 0.6125 0.057 Uiso 0.711(10) 1 calc PR
H62C H 0.2342 -0.2014 0.6174 0.057 Uiso 0.711(10) 1 calc PR
H62D H 0.2219 -0.2728 0.6221 0.057 Uiso 0.289(10) 1 calc PR
H62E H 0.2623 -0.1928 0.6031 0.057 Uiso 0.289(10) 1 calc PR
H62F H 0.2660 -0.3267 0.5983 0.057 Uiso 0.289(10) 1 calc PR
C63 C 0.02565(9) 0.13715(14) 0.23529(6) 0.0444(5) Uani 1 1 d .
H63A H -0.0007 0.1782 0.2044 0.067 Uiso 0.711(10) 1 calc PR
H63B H 0.0025 0.0816 0.2456 0.067 Uiso 0.711(10) 1 calc PR
H63C H 0.0565 0.0984 0.2272 0.067 Uiso 0.711(10) 1 calc PR
H63D H 0.0396 0.0606 0.2471 0.067 Uiso 0.289(10) 1 calc PR
H63E H 0.0364 0.1572 0.2059 0.067 Uiso 0.289(10) 1 calc PR
H63F H -0.0176 0.1404 0.2243 0.067 Uiso 0.289(10) 1 calc PR
C64 C 0.20685(10) 0.70618(16) 0.33835(7) 0.0538(5) Uani 1 1 d U
H64A H 0.2412 0.7452 0.3352 0.065 Uiso 1 1 calc R
H64B H 0.2206 0.6680 0.3726 0.065 Uiso 1 1 calc R
C65 C 0.15829(11) 0.7916(2) 0.33417(10) 0.0831(8) Uani 1 1 d U
H65A H 0.1466 0.8323 0.3011 0.125 Uiso 1 1 calc R
H65B H 0.1734 0.8453 0.3631 0.125 Uiso 1 1 calc R
H65C H 0.1238 0.7520 0.3357 0.125 Uiso 1 1 calc R
C66 C 0.21458(8) 0.70889(15) 0.22959(7) 0.0432(4) Uani 1 1 d .
H66A H 0.2398 0.6711 0.2138 0.052 Uiso 1 1 calc R
H66B H 0.2408 0.7544 0.2594 0.052 Uiso 1 1 calc R
C67 C 0.16919(8) 0.78845(15) 0.18827(7) 0.0436(4) Uani 1 1 d .
H67A H 0.1435 0.7436 0.1585 0.065 Uiso 1 1 calc R
H67B H 0.1908 0.8442 0.1764 0.065 Uiso 1 1 calc R
H67C H 0.1449 0.8273 0.2041 0.065 Uiso 1 1 calc R
C68 C 0.14319(9) 0.48958(15) 0.16778(7) 0.0452(5) Uani 1 1 d .
H68A H 0.1592 0.4132 0.1696 0.068 Uiso 0.711(10) 1 calc PR
H68B H 0.1639 0.5408 0.1529 0.068 Uiso 0.711(10) 1 calc PR
H68C H 0.1007 0.4892 0.1458 0.068 Uiso 0.711(10) 1 calc PR
H68D H 0.1233 0.5489 0.1426 0.068 Uiso 0.289(10) 1 calc PR
H68E H 0.1186 0.4214 0.1593 0.068 Uiso 0.289(10) 1 calc PR
H68F H 0.1819 0.4729 0.1664 0.068 Uiso 0.289(10) 1 calc PR
B1 B 0.41384(9) 0.76564(15) 0.79262(7) 0.0327(4) Uani 1 1 d .
B2 B 0.29134(9) 0.42824(15) 0.47283(7) 0.0305(4) Uani 1 1 d .
B3 B 0.20907(9) -0.04588(15) 0.52824(7) 0.0299(4) Uani 1 1 d .
B4 B 0.08930(9) 0.35925(15) 0.22959(7) 0.0326(4) Uani 1 1 d .

loop_
_atom_site_aniso_label
_atom_site_aniso_U_11
_atom_site_aniso_U_22
_atom_site_aniso_U_33
_atom_site_aniso_U_12
_atom_site_aniso_U_13
_atom_site_aniso_U_23
F(1) 0.0612(7) 0.0409(6) 0.0414(6) -0.0087(5) 0.0300(6) -0.0040(5)
F(2) 0.0440(6) 0.0420(6) 0.0290(5) -0.0015(5) 0.0079(5) -0.0052(4)
F(3) 0.0375(6) 0.0348(5) 0.0388(6) 0.0035(5) 0.0152(5) 0.0018(4)
F(4) 0.0561(7) 0.0345(5) 0.0270(5) -0.0006(5) 0.0205(5) 0.0010(4)
F(5) 0.0517(7) 0.0350(5) 0.0257(5) -0.0023(5) 0.0152(5) -0.0007(4)
F(6) 0.0330(6) 0.0378(5) 0.0447(6) -0.0003(5) 0.0160(5) 0.0060(4)
F(7) 0.0880(9) 0.0338(6) 0.0613(7) 0.0101(6) 0.0496(7) 0.0015(5)
F(8) 0.0541(7) 0.0384(6) 0.0299(5) -0.0041(5) 0.0042(5) 0.0069(4)
N(1) 0.0349(8) 0.0331(7) 0.0262(7) 0.0011(6) 0.0117(7) -0.0010(6)
N(2) 0.0361(8) 0.0369(8) 0.0303(7) -0.0029(7) 0.0149(7) -0.0077(6)
N(3) 0.0376(8) 0.0296(7) 0.0254(7) 0.0050(6) 0.0149(7) 0.0024(6)
N(4) 0.0372(8) 0.0295(7) 0.0273(7) 0.0021(6) 0.0152(7) -0.0008(6)
N(5) 0.0342(8) 0.0272(7) 0.0244(7) -0.0026(6) 0.0131(6) -0.0013(5)
N(6) 0.0341(8) 0.0276(7) 0.0259(7) 0.0002(6) 0.0132(6) 0.0014(6)
N(7) 0.0369(8) 0.0293(7) 0.0246(7) -0.0009(6) 0.0092(7) 0.0023(6)
N(8) 0.0352(8) 0.0337(7) 0.0267(7) 0.0036(6) 0.0131(7) 0.0036(6)
C(1) 0.0300(9) 0.0343(9) 0.0283(8) 0.0007(8) 0.0085(8) -0.0016(7)
C(2) 0.0307(9) 0.0340(9) 0.0280(8) -0.0009(7) 0.0101(8) -0.0034(7)
C(3) 0.0338(10) 0.0313(8) 0.0295(9) -0.0026(7) 0.0145(8) -0.0032(7)
C(4) 0.0319(10) 0.0335(8) 0.0259(8) -0.0025(7) 0.0106(8) -0.0026(7)
C(5) 0.0370(10) 0.0307(8) 0.0294(9) -0.0017(8) 0.0136(8) -0.0029(7)
C(6) 0.0351(10) 0.0325(9) 0.0297(9) -0.0008(8) 0.0119(8) -0.0045(7)
C(7) 0.0343(10) 0.0372(9) 0.0352(9) -0.0016(8) 0.0135(8) -0.0076(7)
C(8) 0.0345(10) 0.0405(10) 0.0432(10) -0.0026(8) 0.0174(9) -0.0116(8)
C(9) 0.0382(11) 0.0429(10) 0.0353(9) -0.0052(8) 0.0177(9) -0.0106(8)
C(10) 0.0407(10) 0.0293(8) 0.0296(9) 0.0029(8) 0.0200(8) -0.0005(7)
C(11) 0.0385(10) 0.0312(8) 0.0309(9) 0.0016(8) 0.0196(8) -0.0019(7)
C(12) 0.0350(10) 0.0344(9) 0.0290(9) 0.0040(8) 0.0158(8) -0.0010(7)
C(13) 0.0362(10) 0.0336(9) 0.0264(8) 0.0046(8) 0.0136(8) 0.0016(7)
C(14) 0.0349(10) 0.0316(8) 0.0297(9) 0.0042(8) 0.0148(8) 0.0041(7)
C(15) 0.0349(10) 0.0311(8) 0.0298(9) 0.0037(8) 0.0141(8) 0.0030(7)
C(16) 0.0383(10) 0.0317(8) 0.0357(9) 0.0034(8) 0.0191(8) 0.0029(7)
C(17) 0.0429(11) 0.0293(8) 0.0397(10) -0.0006(8) 0.0234(9) -0.0017(7)
C(18) 0.0359(10) 0.0336(8) 0.0332(9) -0.0015(8) 0.0192(8) -0.0019(7)
C(19) 0.0348(10) 0.0366(9) 0.0309(9) 0.0029(8) 0.0124(8) -0.0029(7)
C(20) 0.0375(11) 0.0519(11) 0.0422(11) -0.0011(9) 0.0186(9) -0.0076(9)
C(21) 0.0475(12) 0.0476(10) 0.0434(11) -0.0083(9) 0.0268(10) -0.0078(9)
C(22) 0.0436(11) 0.0314(8) 0.0331(9) -0.0009(8) 0.0202(9) -0.0014(7)
C(23) 0.0441(11) 0.0414(10) 0.0324(9) 0.0053(9) 0.0127(9) 0.0015(8)
C(24) 0.0553(13) 0.0375(10) 0.0469(11) 0.0080(9) 0.0216(10) -0.0040(8)
C(25) 0.0756(16) 0.0461(11) 0.0686(14) 0.0062(11) 0.0454(13) 0.0077(10)
C(26) 0.0465(12) 0.0494(11) 0.0553(12) 0.0025(9) 0.0284(10) -0.0142(9)
C(27) 0.0615(14) 0.0540(12) 0.0830(16) -0.0042(11) 0.0463(13) -0.0278(11)
C(28) 0.0581(13) 0.0572(12) 0.0418(11) -0.0028(10) 0.0300(10) -0.0092(9)
C(29) 0.0504(12) 0.0300(8) 0.0298(9) 0.0043(8) 0.0186(9) 0.0015(7)
C(30) 0.0524(12) 0.0314(9) 0.0445(11) 0.0056(9) 0.0193(10) 0.0041(8)
C(31) 0.0548(14) 0.0814(16) 0.0450(12) 0.0254(12) 0.0158(11) 0.0017(11)
C(32) 0.0599(13) 0.0320(9) 0.0438(11) -0.0002(9) 0.0240(10) -0.0053(8)
C(33) 0.0882(18) 0.0525(12) 0.0589(13) 0.0031(12) 0.0400(13) -0.0164(10)
C(34) 0.0443(11) 0.0379(9) 0.0308(9) 0.0009(8) 0.0178(9) -0.0032(7)
C(35) 0.0359(10) 0.0273(8) 0.0274(8) -0.0014(7) 0.0166(8) 0.0005(6)
C(36) 0.0334(10) 0.0278(8) 0.0288(8) -0.0023(7) 0.0157(8) 0.0005(7)
C(37) 0.0323(9) 0.0291(8) 0.0281(8) -0.0021(7) 0.0131(8) 0.0023(7)
C(38) 0.0323(9) 0.0289(8) 0.0263(8) -0.0011(7) 0.0127(8) 0.0011(7)
C(39) 0.0353(10) 0.0319(8) 0.0251(8) -0.0006(7) 0.0126(8) -0.0005(7)
C(40) 0.0336(10) 0.0288(8) 0.0268(8) -0.0001(7) 0.0146(8) -0.0010(7)
C(41) 0.0403(10) 0.0282(8) 0.0309(9) 0.0005(8) 0.0176(8) -0.0005(7)
C(42) 0.0434(11) 0.0278(8) 0.0330(9) 0.0018(8) 0.0201(8) 0.0021(7)
C(43) 0.0399(10) 0.0306(8) 0.0281(8) 0.0049(8) 0.0166(8) 0.0044(7)
C(44) 0.0361(10) 0.0291(8) 0.0282(9) 0.0001(8) 0.0062(8) 0.0047(7)
C(45) 0.0298(10) 0.0304(8) 0.0305(9) 0.0003(7) 0.0071(8) 0.0065(7)
C(46) 0.0287(9) 0.0273(8) 0.0289(9) -0.0001(7) 0.0089(8) 0.0030(7)
C(47) 0.0306(9) 0.0303(8) 0.0256(8) 0.0024(7) 0.0074(8) 0.0023(7)
C(48) 0.0343(10) 0.0303(8) 0.0263(8) 0.0003(7) 0.0097(8) 0.0016(7)
C(49) 0.0367(10) 0.0316(8) 0.0276(8) -0.0004(8) 0.0126(8) 0.0022(7)
C(50) 0.0393(11) 0.0397(9) 0.0311(9) -0.0056(8) 0.0130(8) 0.0040(7)
C(51) 0.0356(10) 0.0429(10) 0.0331(9) -0.0016(8) 0.0150(8) 0.0078(8)
C(52) 0.0364(10) 0.0395(9) 0.0297(9) 0.0038(8) 0.0151(8) 0.0064(7)
C(53) 0.0372(10) 0.0273(8) 0.0319(9) 0.0002(7) 0.0156(8) 0.0030(7)
C(54) 0.0434(11) 0.0359(9) 0.0461(11) 0.0042(8) 0.0232(10) 0.0058(8)
C(55) 0.0340(11) 0.0402(10) 0.0495(11) 0.0021(8) 0.0181(9) 0.0113(8)
C(56) 0.0352(10) 0.0294(8) 0.0341(9) -0.0038(8) 0.0100(8) 0.0048(7)
C(57) 0.0457(11) 0.0308(8) 0.0274(9) -0.0055(8) 0.0162(8) -0.0009(7)
C(58) 0.0512(12) 0.0287(9) 0.0340(9) -0.0056(8) 0.0135(9) 0.0004(7)
C(59) 0.0523(13) 0.0590(12) 0.0417(11) -0.0112(11) 0.0123(10) 0.0005(9)
C(60) 0.0763(15) 0.0301(9) 0.0355(10) -0.0045(9) 0.0228(10) 0.0031(8)
C(61) 0.0628(15) 0.0752(15) 0.0703(15) -0.0171(13) 0.0220(13) 0.0354(12)
C(62) 0.0479(12) 0.0357(9) 0.0297(9) 0.0029(8) 0.0144(9) 0.0054(7)
C(63) 0.0557(13) 0.0413(10) 0.0283(9) -0.0083(9) 0.0076(9) 0.0001(8)
C(64) 0.0760(15) 0.0519(11) 0.0356(10) -0.0298(10) 0.0238(11) -0.0029(9)
C(65) 0.105(2) 0.0762(15) 0.107(2) -0.0389(13) 0.0839(18) -0.0499(14)
C(66) 0.0406(11) 0.0549(11) 0.0370(10) -0.0094(9) 0.0182(9) 0.0087(8)
C(67) 0.0485(12) 0.0438(10) 0.0437(11) -0.0083(9) 0.0234(10) 0.0044(8)
C(68) 0.0567(13) 0.0485(11) 0.0374(10) 0.0055(10) 0.0258(10) 0.0057(8)
B(1) 0.0365(12) 0.0342(10) 0.0287(10) -0.0032(9) 0.0142(9) -0.0035(8)
B(2) 0.0355(11) 0.0298(9) 0.0272(10) 0.0024(8) 0.0133(9) 0.0022(8)
B(3) 0.0305(11) 0.0313(9) 0.0283(10) 0.0005(8) 0.0117(9) 0.0017(8)
B(4) 0.0427(12) 0.0282(9) 0.0288(10) 0.0044(9) 0.0157(9) 0.0037(8)

loop_
_atom_type_symbol
_atom_type_description
_atom_type_scat_dispersion_real
_atom_type_scat_dispersion_imag
_atom_type_scat_source
C C 0.0181 0.0091
;
International Tables for Crystallography
(1992, Vol. C, Tables 4.2.6.8 and 6.1.1.4)
;
H H 0.0000 0.0000
;
International Tables for Crystallography
(1992, Vol. C, Table 6.1.1.4)
;
B B 0.0090 0.0039
;
International Tables for Crystallography
(1992, Vol. C, Tables 4.2.6.8 and 6.1.1.4)
;
N N 0.0311 0.0180
;
International Tables for Crystallography
(1992, Vol. C, Tables 4.2.6.8 and 6.1.1.4)
;
F F 0.0727 0.0534
;
International Tables for Crystallography
(1992, Vol. C, Tables 4.2.6.8 and 6.1.1.4)
;

loop_
_geom_angle_atom_site_label_1
_geom_angle_atom_site_label_2
_geom_angle_atom_site_label_3
_geom_angle
_geom_angle_publ_flag
C(1) N(1) C(4) 111.05(15) yes
C(1) N(1) B(1) 126.83(14) yes
C(4) N(1) B(1) 122.09(14) yes
C(6) N(2) C(9) 103.47(14) yes
C(6) N(2) B(1) 127.42(16) yes
C(9) N(2) B(1) 129.06(15) yes
C(10) N(3) C(13) 107.62(12) yes
C(10) N(3) B(2) 125.63(12) yes
C(13) N(3) B(2) 126.70(12) yes
C(15) N(4) C(18) 109.02(12) yes
C(15) N(4) B(2) 125.42(12) yes
C(18) N(4) B(2) 125.53(12) yes
C(35) N(5) C(38) 107.65(11) yes
C(35) N(5) B(3) 126.65(12) yes
C(38) N(5) B(3) 125.66(12) yes
C(40) N(6) C(43) 107.91(12) yes
C(40) N(6) B(3) 126.27(12) yes
C(43) N(6) B(3) 125.78(12) yes
C(44) N(7) C(47) 111.75(15) yes
C(44) N(7) B(4) 125.00(14) yes
C(47) N(7) B(4) 123.25(14) yes
C(49) N(8) C(52) 104.00(13) yes
C(49) N(8) B(4) 127.79(16) yes
C(52) N(8) B(4) 128.21(15) yes
N(1) C(1) C(2) 106.40(14) yes
N(1) C(1) C(23) 125.47(16) yes
C(2) C(1) C(23) 128.13(16) yes
C(1) C(2) C(3) 108.45(16) yes
C(1) C(2) C(19) 135.04(15) yes
C(3) C(2) C(19) 116.39(16) yes
C(2) C(3) C(4) 109.11(15) yes
C(2) C(3) C(22) 116.98(16) yes
C(4) C(3) C(22) 133.76(15) yes
N(1) C(4) C(3) 104.98(14) yes
N(1) C(4) C(5) 123.70(17) yes
C(3) C(4) C(5) 131.30(16) yes
C(4) C(5) C(6) 121.81(16) yes
N(2) C(6) C(5) 117.82(15) yes
N(2) C(6) C(7) 112.11(16) yes
C(5) C(6) C(7) 129.91(15) yes
C(6) C(7) C(8) 104.78(15) yes
C(6) C(7) C(24) 127.06(18) yes
C(8) C(7) C(24) 128.10(18) yes
C(7) C(8) C(9) 107.52(18) yes
C(7) C(8) C(26) 125.26(17) yes
C(9) C(8) C(26) 127.17(19) yes
N(2) C(9) C(8) 112.07(16) yes
N(2) C(9) C(28) 118.65(16) yes
C(8) C(9) C(28) 129.27(19) yes
N(3) C(10) C(11) 107.83(12) yes
N(3) C(10) C(29) 121.69(13) yes
C(11) C(10) C(29) 130.48(13) yes
C(10) C(11) C(12) 109.98(13) yes
C(10) C(11) C(22) 137.04(14) yes
C(12) C(11) C(22) 112.64(12) yes
C(11) C(12) C(13) 105.02(12) yes
C(11) C(12) C(19) 116.89(13) yes
C(13) C(12) C(19) 137.56(14) yes
N(3) C(13) C(12) 109.54(13) yes
N(3) C(13) C(14) 120.58(13) yes
C(12) C(13) C(14) 129.73(13) yes
C(13) C(14) C(15) 120.22(13) yes
N(4) C(15) C(14) 122.31(14) yes
N(4) C(15) C(16) 108.40(12) yes
C(14) C(15) C(16) 129.29(13) yes
C(15) C(16) C(17) 105.50(13) yes
C(15) C(16) C(30) 124.83(13) yes
C(17) C(16) C(30) 129.67(14) yes
C(16) C(17) C(18) 109.40(14) yes
C(16) C(17) C(32) 127.22(14) yes
C(18) C(17) C(32) 123.38(13) yes
N(4) C(18) C(17) 107.68(12) yes
N(4) C(18) C(34) 123.90(14) yes
C(17) C(18) C(34) 128.40(14) yes
C(2) C(19) C(12) 104.14(14) yes
C(2) C(19) C(20) 101.61(14) yes
C(12) C(19) C(20) 107.28(14) yes
C(19) C(20) C(21) 109.27(15) yes
C(20) C(21) C(22) 113.09(16) yes
C(3) C(22) C(11) 106.59(15) yes
C(3) C(22) C(21) 98.24(13) yes
C(11) C(22) C(21) 107.87(15) yes
C(7) C(24) C(25) 108.03(15) yes
C(8) C(26) C(27) 111.91(18) yes
C(16) C(30) C(31) 117.76(18) yes
C(17) C(32) C(33) 112.12(18) yes
N(5) C(35) C(36) 107.53(12) yes
N(5) C(35) C(57) 121.27(12) yes
C(36) C(35) C(57) 131.18(13) yes
C(35) C(36) C(37) 110.02(13) yes
C(35) C(36) C(53) 138.06(13) yes
C(37) C(36) C(53) 111.60(12) yes
C(36) C(37) C(38) 105.34(12) yes
C(36) C(37) C(56) 118.10(13) yes
C(38) C(37) C(56) 136.16(13) yes
N(5) C(38) C(37) 109.45(13) yes
N(5) C(38) C(39) 121.83(13) yes
C(37) C(38) C(39) 128.59(13) yes
C(38) C(39) C(40) 119.65(13) yes
N(6) C(40) C(39) 121.75(13) yes
N(6) C(40) C(41) 109.96(12) yes
C(39) C(40) C(41) 127.94(13) yes
C(40) C(41) C(42) 104.45(13) yes
C(40) C(41) C(58) 125.34(13) yes
C(42) C(41) C(58) 130.21(14) yes
C(41) C(42) C(43) 109.85(14) yes
C(41) C(42) C(60) 125.39(14) yes
C(43) C(42) C(60) 124.70(13) yes
N(6) C(43) C(42) 107.81(12) yes
N(6) C(43) C(62) 122.61(14) yes
C(42) C(43) C(62) 129.54(14) yes
N(7) C(44) C(45) 105.82(14) yes
N(7) C(44) C(63) 126.01(17) yes
C(45) C(44) C(63) 128.16(17) yes
C(44) C(45) C(46) 109.67(16) yes
C(44) C(45) C(56) 133.36(15) yes
C(46) C(45) C(56) 116.95(15) yes
C(45) C(46) C(47) 108.05(15) yes
C(45) C(46) C(53) 116.02(16) yes
C(47) C(46) C(53) 135.91(14) yes
N(7) C(47) C(46) 104.68(13) yes
N(7) C(47) C(48) 122.73(16) yes
C(46) C(47) C(48) 132.52(15) yes
C(47) C(48) C(49) 121.76(15) yes
N(8) C(49) C(48) 117.77(15) yes
N(8) C(49) C(50) 111.90(16) yes
C(48) C(49) C(50) 130.15(15) yes
C(49) C(50) C(51) 104.31(15) yes
C(49) C(50) C(64) 128.04(18) yes
C(51) C(50) C(64) 127.60(18) yes
C(50) C(51) C(52) 107.90(17) yes
C(50) C(51) C(66) 125.59(16) yes
C(52) C(51) C(66) 126.52(17) yes
N(8) C(52) C(51) 111.86(16) yes
N(8) C(52) C(68) 118.80(15) yes
C(51) C(52) C(68) 129.31(18) yes
C(36) C(53) C(46) 107.64(14) yes
C(36) C(53) C(54) 106.86(15) yes
C(46) C(53) C(54) 98.23(13) yes
C(53) C(54) C(55) 113.43(16) yes
C(54) C(55) C(56) 109.17(15) yes
C(37) C(56) C(45) 103.48(13) yes
C(37) C(56) C(55) 107.29(14) yes
C(45) C(56) C(55) 102.29(14) yes
C(41) C(58) C(59) 118.40(16) yes
C(42) C(60) C(61) 110.35(18) yes
C(50) C(64) C(65) 108.63(16) yes
C(51) C(66) C(67) 111.41(16) yes
F(1) B(1) F(2) 110.43(13) yes
F(1) B(1) N(1) 107.19(14) yes
F(1) B(1) N(2) 110.16(17) yes
F(2) B(1) N(1) 110.90(17) yes
F(2) B(1) N(2) 111.56(13) yes
N(1) B(1) N(2) 106.43(13) yes
F(3) B(2) F(4) 104.05(12) yes
F(3) B(2) N(3) 115.88(16) yes
F(3) B(2) N(4) 111.34(14) yes
F(4) B(2) N(3) 109.27(15) yes
F(4) B(2) N(4) 111.92(17) yes
N(3) B(2) N(4) 104.55(12) yes
F(5) B(3) F(6) 103.34(13) yes
F(5) B(3) N(5) 110.39(15) yes
F(5) B(3) N(6) 111.78(17) yes
F(6) B(3) N(5) 116.08(16) yes
F(6) B(3) N(6) 111.74(15) yes
N(5) B(3) N(6) 103.74(11) yes
F(7) B(4) F(8) 109.86(13) yes
F(7) B(4) N(7) 106.95(14) yes
F(7) B(4) N(8) 110.39(17) yes
F(8) B(4) N(7) 110.88(17) yes
F(8) B(4) N(8) 112.29(13) yes
N(7) B(4) N(8) 106.29(13) yes
C(4) C(5) H(5) 119.100 no
C(6) C(5) H(5) 119.095 no
C(13) C(14) H(14) 119.885 no
C(15) C(14) H(14) 119.898 no
C(2) C(19) H(19) 114.178 no
C(12) C(19) H(19) 114.196 no
C(20) C(19) H(19) 114.196 no
C(19) C(20) H(20A) 109.830 no
C(19) C(20) H(20B) 109.826 no
C(21) C(20) H(20A) 109.816 no
C(21) C(20) H(20B) 109.824 no
H(20A) C(20) H(20B) 108.257 no
C(20) C(21) H(21A) 108.963 no
C(20) C(21) H(21B) 108.963 no
C(22) C(21) H(21A) 108.976 no
C(22) C(21) H(21B) 108.961 no
H(21A) C(21) H(21B) 107.755 no
C(3) C(22) H(22) 114.237 no
C(11) C(22) H(22) 114.235 no
C(21) C(22) H(22) 114.251 no
C(1) C(23) H(23A) 109.464 no
C(1) C(23) H(23B) 109.463 no
C(1) C(23) H(23C) 109.472 no
C(1) C(23) H(23D) 109.470 no
C(1) C(23) H(23E) 109.472 no
C(1) C(23) H(23F) 109.468 no
H(23A) C(23) H(23B) 109.469 no
H(23A) C(23) H(23C) 109.476 no
H(23A) C(23) H(23D) 141.067 no
H(23A) C(23) H(23E) 56.249 no
H(23A) C(23) H(23F) 56.249 no
H(23B) C(23) H(23C) 109.484 no
H(23B) C(23) H(23D) 56.252 no
H(23B) C(23) H(23E) 141.064 no
H(23B) C(23) H(23F) 56.245 no
H(23C) C(23) H(23D) 56.262 no
H(23C) C(23) H(23E) 56.255 no
H(23C) C(23) H(23F) 141.060 no
H(23D) C(23) H(23E) 109.485 no
H(23D) C(23) H(23F) 109.466 no
H(23E) C(23) H(23F) 109.466 no
C(7) C(24) H(24A) 110.095 no
C(7) C(24) H(24B) 110.095 no
C(25) C(24) H(24A) 110.094 no
C(25) C(24) H(24B) 110.097 no
H(24A) C(24) H(24B) 108.429 no
C(24) C(25) H(25A) 109.477 no
C(24) C(25) H(25B) 109.455 no
C(24) C(25) H(25C) 109.470 no
H(25A) C(25) H(25B) 109.477 no
H(25A) C(25) H(25C) 109.480 no
H(25B) C(25) H(25C) 109.470 no
C(8) C(26) H(26A) 109.233 no
C(8) C(26) H(26B) 109.229 no
C(27) C(26) H(26A) 109.245 no
C(27) C(26) H(26B) 109.223 no
H(26A) C(26) H(26B) 107.911 no
C(26) C(27) H(27A) 109.459 no
C(26) C(27) H(27B) 109.465 no
C(26) C(27) H(27C) 109.485 no
H(27A) C(27) H(27B) 109.469 no
H(27A) C(27) H(27C) 109.479 no
H(27B) C(27) H(27C) 109.470 no
C(9) C(28) H(28A) 109.462 no
C(9) C(28) H(28B) 109.468 no
C(9) C(28) H(28C) 109.460 no
C(9) C(28) H(28D) 109.453 no
C(9) C(28) H(28E) 109.457 no
C(9) C(28) H(28F) 109.468 no
H(28A) C(28) H(28B) 109.492 no
H(28A) C(28) H(28C) 109.473 no
H(28A) C(28) H(28D) 141.085 no
H(28A) C(28) H(28E) 56.251 no
H(28A) C(28) H(28F) 56.261 no
H(28B) C(28) H(28C) 109.472 no
H(28B) C(28) H(28D) 56.256 no
H(28B) C(28) H(28E) 141.074 no
H(28B) C(28) H(28F) 56.261 no
H(28C) C(28) H(28D) 56.249 no
H(28C) C(28) H(28E) 56.251 no
H(28C) C(28) H(28F) 141.071 no
H(28D) C(28) H(28E) 109.476 no
H(28D) C(28) H(28F) 109.490 no
H(28E) C(28) H(28F) 109.482 no
C(10) C(29) H(29A) 109.474 no
C(10) C(29) H(29B) 109.480 no
C(10) C(29) H(29C) 109.475 no
H(29A) C(29) H(29B) 109.463 no
H(29A) C(29) H(29C) 109.461 no
H(29B) C(29) H(29C) 109.474 no
C(16) C(30) H(30A) 107.865 no
C(16) C(30) H(30B) 107.874 no
C(31) C(30) H(30A) 107.858 no
C(31) C(30) H(30B) 107.868 no
H(30A) C(30) H(30B) 107.178 no
C(30) C(31) H(31A) 109.465 no
C(30) C(31) H(31B) 109.477 no
C(30) C(31) H(31C) 109.476 no
H(31A) C(31) H(31B) 109.466 no
H(31A) C(31) H(31C) 109.462 no
H(31B) C(31) H(31C) 109.482 no
C(17) C(32) H(32A) 109.191 no
C(17) C(32) H(32B) 109.182 no
C(33) C(32) H(32A) 109.182 no
C(33) C(32) H(32B) 109.192 no
H(32A) C(32) H(32B) 107.885 no
C(32) C(33) H(33A) 109.469 no
C(32) C(33) H(33B) 109.470 no
C(32) C(33) H(33C) 109.474 no
H(33A) C(33) H(33B) 109.460 no
H(33A) C(33) H(33C) 109.476 no
H(33B) C(33) H(33C) 109.479 no
C(18) C(34) H(34A) 109.480 no
C(18) C(34) H(34B) 109.477 no
C(18) C(34) H(34C) 109.473 no
H(34A) C(34) H(34B) 109.476 no
H(34A) C(34) H(34C) 109.477 no
H(34B) C(34) H(34C) 109.445 no
C(38) C(39) H(39) 120.183 no
C(40) C(39) H(39) 120.171 no
C(47) C(48) H(48) 119.125 no
C(49) C(48) H(48) 119.113 no
C(36) C(53) H(53) 114.221 no
C(46) C(53) H(53) 114.235 no
C(54) C(53) H(53) 114.238 no
C(53) C(54) H(54A) 108.887 no
C(53) C(54) H(54B) 108.867 no
C(55) C(54) H(54A) 108.888 no
C(55) C(54) H(54B) 108.884 no
H(54A) C(54) H(54B) 107.727 no
C(54) C(55) H(55A) 109.847 no
C(54) C(55) H(55B) 109.855 no
C(56) C(55) H(55A) 109.844 no
C(56) C(55) H(55B) 109.835 no
H(55A) C(55) H(55B) 108.280 no
C(37) C(56) H(56) 114.190 no
C(45) C(56) H(56) 114.175 no
C(55) C(56) H(56) 114.187 no
C(35) C(57) H(57A) 109.464 no
C(35) C(57) H(57B) 109.473 no
C(35) C(57) H(57C) 109.483 no
H(57A) C(57) H(57B) 109.459 no
H(57A) C(57) H(57C) 109.462 no
H(57B) C(57) H(57C) 109.485 no
C(41) C(58) H(58A) 107.711 no
C(41) C(58) H(58B) 107.700 no
C(59) C(58) H(58A) 107.724 no
C(59) C(58) H(58B) 107.719 no
H(58A) C(58) H(58B) 107.088 no
C(58) C(59) H(59A) 109.480 no
C(58) C(59) H(59B) 109.457 no
C(58) C(59) H(59C) 109.464 no
H(59A) C(59) H(59B) 109.485 no
H(59A) C(59) H(59C) 109.466 no
H(59B) C(59) H(59C) 109.476 no
C(42) C(60) H(60A) 109.584 no
C(42) C(60) H(60B) 109.582 no
C(61) C(60) H(60A) 109.585 no
C(61) C(60) H(60B) 109.583 no
H(60A) C(60) H(60B) 108.117 no
C(60) C(61) H(61A) 109.466 no
C(60) C(61) H(61B) 109.466 no
C(60) C(61) H(61C) 109.452 no
H(61A) C(61) H(61B) 109.479 no
H(61A) C(61) H(61C) 109.487 no
H(61B) C(61) H(61C) 109.477 no
C(43) C(62) H(62A) 109.485 no
C(43) C(62) H(62B) 109.465 no
C(43) C(62) H(62C) 109.468 no
C(43) C(62) H(62D) 109.466 no
C(43) C(62) H(62E) 109.474 no
C(43) C(62) H(62F) 109.478 no
H(62A) C(62) H(62B) 109.469 no
H(62A) C(62) H(62C) 109.477 no
H(62A) C(62) H(62D) 141.049 no
H(62A) C(62) H(62E) 56.249 no
H(62A) C(62) H(62F) 56.265 no
H(62B) C(62) H(62C) 109.463 no
H(62B) C(62) H(62D) 56.249 no
H(62B) C(62) H(62E) 141.061 no
H(62B) C(62) H(62F) 56.235 no
H(62C) C(62) H(62D) 56.242 no
H(62C) C(62) H(62E) 56.263 no
H(62C) C(62) H(62F) 141.054 no
H(62D) C(62) H(62E) 109.473 no
H(62D) C(62) H(62F) 109.453 no
H(62E) C(62) H(62F) 109.483 no
C(44) C(63) H(63A) 109.468 no
C(44) C(63) H(63B) 109.473 no
C(44) C(63) H(63C) 109.475 no
C(44) C(63) H(63D) 109.467 no
C(44) C(63) H(63E) 109.472 no
C(44) C(63) H(63F) 109.470 no
H(63A) C(63) H(63B) 109.469 no
H(63A) C(63) H(63C) 109.476 no
H(63A) C(63) H(63D) 141.065 no
H(63A) C(63) H(63E) 56.246 no
H(63A) C(63) H(63F) 56.250 no
H(63B) C(63) H(63C) 109.466 no
H(63B) C(63) H(63D) 56.242 no
H(63B) C(63) H(63E) 141.055 no
H(63B) C(63) H(63F) 56.249 no
H(63C) C(63) H(63D) 56.258 no
H(63C) C(63) H(63E) 56.261 no
H(63C) C(63) H(63F) 141.055 no
H(63D) C(63) H(63E) 109.489 no
H(63D) C(63) H(63F) 109.465 no
H(63E) C(63) H(63F) 109.465 no
C(50) C(64) H(64A) 109.951 no
C(50) C(64) H(64B) 109.971 no
C(65) C(64) H(64A) 109.970 no
C(65) C(64) H(64B) 109.964 no
H(64A) C(64) H(64B) 108.350 no
C(64) C(65) H(65A) 109.462 no
C(64) C(65) H(65B) 109.464 no
C(64) C(65) H(65C) 109.463 no
H(65A) C(65) H(65B) 109.465 no
H(65A) C(65) H(65C) 109.479 no
H(65B) C(65) H(65C) 109.494 no
C(51) C(66) H(66A) 109.347 no
C(51) C(66) H(66B) 109.350 no
C(67) C(66) H(66A) 109.351 no
C(67) C(66) H(66B) 109.346 no
H(66A) C(66) H(66B) 107.972 no
C(66) C(67) H(67A) 109.469 no
C(66) C(67) H(67B) 109.482 no
C(66) C(67) H(67C) 109.466 no
H(67A) C(67) H(67B) 109.482 no
H(67A) C(67) H(67C) 109.465 no
H(67B) C(67) H(67C) 109.463 no
C(52) C(68) H(68A) 109.467 no
C(52) C(68) H(68B) 109.479 no
C(52) C(68) H(68C) 109.474 no
C(52) C(68) H(68D) 109.470 no
C(52) C(68) H(68E) 109.456 no
C(52) C(68) H(68F) 109.465 no
H(68A) C(68) H(68B) 109.475 no
H(68A) C(68) H(68C) 109.462 no
H(68A) C(68) H(68D) 141.064 no
H(68A) C(68) H(68E) 56.249 no
H(68A) C(68) H(68F) 56.247 no
H(68B) C(68) H(68C) 109.471 no
H(68B) C(68) H(68D) 56.255 no
H(68B) C(68) H(68E) 141.065 no
H(68B) C(68) H(68F) 56.263 no
H(68C) C(68) H(68D) 56.251 no
H(68C) C(68) H(68E) 56.248 no
H(68C) C(68) H(68F) 141.061 no
H(68D) C(68) H(68E) 109.475 no
H(68D) C(68) H(68F) 109.490 no
H(68E) C(68) H(68F) 109.471 no
C(23) H(23A) H(23E) 61.868 no
C(23) H(23A) H(23F) 61.884 no
H(23E) H(23A) H(23F) 120.001 no
C(23) H(23B) H(23D) 61.868 no
C(23) H(23B) H(23F) 61.875 no
H(23D) H(23B) H(23F) 119.994 no
C(23) H(23C) H(23D) 61.867 no
C(23) H(23C) H(23E) 61.859 no
H(23D) H(23C) H(23E) 119.978 no
C(28) H(28A) H(28E) 61.884 no
C(28) H(28A) H(28F) 61.867 no
H(28E) H(28A) H(28F) 120.004 no
C(28) H(28B) H(28D) 61.867 no
C(28) H(28B) H(28F) 61.863 no
H(28D) H(28B) H(28F) 119.988 no
C(28) H(28C) H(28D) 61.866 no
C(28) H(28C) H(28E) 61.875 no
H(28D) H(28C) H(28E) 120.001 no
C(62) H(62A) H(62E) 61.880 no
C(62) H(62A) H(62F) 61.870 no
H(62E) H(62A) H(62F) 120.002 no
C(62) H(62B) H(62D) 61.878 no
C(62) H(62B) H(62F) 61.876 no
H(62D) H(62B) H(62F) 120.003 no
C(62) H(62C) H(62D) 61.882 no
C(62) H(62C) H(62E) 61.866 no
H(62D) H(62C) H(62E) 119.999 no
C(63) H(63A) H(63E) 61.862 no
C(63) H(63A) H(63F) 61.870 no
H(63E) H(63A) H(63F) 119.983 no
C(63) H(63B) H(63D) 61.876 no
C(63) H(63B) H(63F) 61.876 no
H(63D) H(63B) H(63F) 120.006 no
C(63) H(63C) H(63D) 61.879 no
C(63) H(63C) H(63E) 61.869 no
H(63D) H(63C) H(63E) 120.001 no
C(63) H(63D) H(63B) 61.882 no
C(63) H(63D) H(63C) 61.864 no
H(63B) H(63D) H(63C) 119.993 no
C(63) H(63E) H(63A) 61.893 no
C(63) H(63E) H(63C) 61.869 no
H(63A) H(63E) H(63C) 120.011 no
C(63) H(63F) H(63A) 61.880 no
C(63) H(63F) H(63B) 61.875 no
H(63A) H(63F) H(63B) 120.005 no
C(68) H(68A) H(68E) 61.878 no
C(68) H(68A) H(68F) 61.869 no
H(68E) H(68A) H(68F) 120.005 no
C(68) H(68B) H(68D) 61.871 no
C(68) H(68B) H(68F) 61.864 no
H(68D) H(68B) H(68F) 119.992 no
C(68) H(68C) H(68D) 61.868 no
C(68) H(68C) H(68E) 61.877 no
H(68D) H(68C) H(68E) 120.005 no
C(62) H(62D) H(62B) 61.873 no
C(62) H(62D) H(62C) 61.876 no
H(62B) H(62D) H(62C) 120.002 no
C(62) H(62E) H(62A) 61.871 no
C(62) H(62E) H(62C) 61.871 no
H(62A) H(62E) H(62C) 119.989 no
C(62) H(62F) H(62A) 61.866 no
C(62) H(62F) H(62B) 61.888 no
H(62A) H(62F) H(62B) 120.004 no
C(28) H(28D) H(28B) 61.877 no
C(28) H(28D) H(28C) 61.886 no
H(28B) H(28D) H(28C) 120.011 no
C(28) H(28E) H(28A) 61.865 no
C(28) H(28E) H(28C) 61.874 no
H(28A) H(28E) H(28C) 119.993 no
C(28) H(28F) H(28A) 61.872 no
C(28) H(28F) H(28B) 61.877 no
H(28A) H(28F) H(28B) 120.003 no
C(68) H(68D) H(68B) 61.875 no
C(68) H(68D) H(68C) 61.881 no
H(68B) H(68D) H(68C) 120.001 no
C(68) H(68E) H(68A) 61.874 no
C(68) H(68E) H(68C) 61.875 no
H(68A) H(68E) H(68C) 119.995 no
C(68) H(68F) H(68A) 61.884 no
C(68) H(68F) H(68B) 61.873 no
H(68A) H(68F) H(68B) 120.003 no
C(23) H(23D) H(23B) 61.880 no
C(23) H(23D) H(23C) 61.870 no
H(23B) H(23D) H(23C) 120.003 no
C(23) H(23E) H(23A) 61.883 no
C(23) H(23E) H(23C) 61.886 no
H(23A) H(23E) H(23C) 120.022 no
C(23) H(23F) H(23A) 61.867 no
C(23) H(23F) H(23B) 61.879 no
H(23A) H(23F) H(23B) 120.003 no

loop_
_geom_bond_atom_site_label_1
_geom_bond_atom_site_label_2
_geom_bond_distance
_geom_bond_publ_flag
F(1) B(1) 1.360(3) yes
F(2) B(1) 1.4777(19) yes
F(3) B(2) 1.426(3) yes
F(4) B(2) 1.340(3) yes
F(5) B(3) 1.346(3) yes
F(6) B(3) 1.411(3) yes
F(7) B(4) 1.352(3) yes
F(8) B(4) 1.472(2) yes
N(1) C(1) 1.361(3) yes
N(1) C(4) 1.397(2) yes
N(1) B(1) 1.482(3) yes
N(2) C(6) 1.387(2) yes
N(2) C(9) 1.303(3) yes
N(2) B(1) 1.579(3) yes
N(3) C(10) 1.3677(19) yes
N(3) C(13) 1.4516(18) yes
N(3) B(2) 1.585(2) yes
N(4) C(15) 1.4513(18) yes
N(4) C(18) 1.359(2) yes
N(4) B(2) 1.570(3) yes
N(5) C(35) 1.3700(19) yes
N(5) C(38) 1.4610(18) yes
N(5) B(3) 1.589(2) yes
N(6) C(40) 1.4506(18) yes
N(6) C(43) 1.356(2) yes
N(6) B(3) 1.579(3) yes
N(7) C(44) 1.359(3) yes
N(7) C(47) 1.402(2) yes
N(7) B(4) 1.478(3) yes
N(8) C(49) 1.389(2) yes
N(8) C(52) 1.301(3) yes
N(8) B(4) 1.571(3) yes
C(1) C(2) 1.348(3) yes
C(1) C(23) 1.506(3) yes
C(2) C(3) 1.405(2) yes
C(2) C(19) 1.463(3) yes
C(3) C(4) 1.348(3) yes
C(3) C(22) 1.446(3) yes
C(4) C(5) 1.402(3) yes
C(5) C(6) 1.310(3) yes
C(6) C(7) 1.422(3) yes
C(7) C(8) 1.314(3) yes
C(7) C(24) 1.503(3) yes
C(8) C(9) 1.445(3) yes
C(8) C(26) 1.470(3) yes
C(9) C(28) 1.444(3) yes
C(10) C(11) 1.451(2) yes
C(10) C(29) 1.533(2) yes
C(11) C(12) 1.410(3) yes
C(11) C(22) 1.530(2) yes
C(12) C(13) 1.427(2) yes
C(12) C(19) 1.575(2) yes
C(13) C(14) 1.393(3) yes
C(14) C(15) 1.394(2) yes
C(15) C(16) 1.424(3) yes
C(16) C(17) 1.428(2) yes
C(16) C(30) 1.542(3) yes
C(17) C(18) 1.445(3) yes
C(17) C(32) 1.502(3) yes
C(18) C(34) 1.543(2) yes
C(19) C(20) 1.541(3) yes
C(20) C(21) 1.572(3) yes
C(21) C(22) 1.605(3) yes
C(24) C(25) 1.542(4) yes
C(26) C(27) 1.559(3) yes
C(30) C(31) 1.526(4) yes
C(32) C(33) 1.449(4) yes
C(35) C(36) 1.4586(19) yes
C(35) C(57) 1.533(2) yes
C(36) C(37) 1.410(2) yes
C(36) C(53) 1.535(2) yes
C(37) C(38) 1.422(2) yes
C(37) C(56) 1.5691(19) yes
C(38) C(39) 1.394(2) yes
C(39) C(40) 1.393(2) yes
C(40) C(41) 1.420(2) yes
C(41) C(42) 1.422(2) yes
C(41) C(58) 1.546(2) yes
C(42) C(43) 1.453(3) yes
C(42) C(60) 1.494(3) yes
C(43) C(62) 1.544(2) yes
C(44) C(45) 1.340(3) yes
C(44) C(63) 1.509(3) yes
C(45) C(46) 1.413(2) yes
C(45) C(56) 1.459(3) yes
C(46) C(47) 1.359(3) yes
C(46) C(53) 1.460(3) yes
C(47) C(48) 1.404(2) yes
C(48) C(49) 1.323(3) yes
C(49) C(50) 1.423(3) yes
C(50) C(51) 1.328(3) yes
C(50) C(64) 1.508(3) yes
C(51) C(52) 1.436(3) yes
C(51) C(66) 1.473(3) yes
C(52) C(68) 1.449(3) yes
C(53) C(54) 1.602(3) yes
C(54) C(55) 1.577(3) yes
C(55) C(56) 1.524(3) yes
C(58) C(59) 1.538(3) yes
C(60) C(61) 1.472(4) yes
C(64) C(65) 1.530(4) yes
C(66) C(67) 1.567(3) yes
C(5) H(5) 0.950 no
C(14) H(14) 0.950 no
C(19) H(19) 1.000 no
C(20) H(20A) 0.990 no
C(20) H(20B) 0.990 no
C(21) H(21A) 0.990 no
C(21) H(21B) 0.990 no
C(22) H(22) 1.000 no
C(23) H(23A) 0.980 no
C(23) H(23B) 0.980 no
C(23) H(23C) 0.980 no
C(23) H(23D) 0.980 no
C(23) H(23E) 0.980 no
C(23) H(23F) 0.980 no
C(24) H(24A) 0.990 no
C(24) H(24B) 0.990 no
C(25) H(25A) 0.980 no
C(25) H(25B) 0.980 no
C(25) H(25C) 0.980 no
C(26) H(26A) 0.990 no
C(26) H(26B) 0.990 no
C(27) H(27A) 0.980 no
C(27) H(27B) 0.980 no
C(27) H(27C) 0.980 no
C(28) H(28A) 0.980 no
C(28) H(28B) 0.980 no
C(28) H(28C) 0.980 no
C(28) H(28D) 0.980 no
C(28) H(28E) 0.980 no
C(28) H(28F) 0.980 no
C(29) H(29A) 0.980 no
C(29) H(29B) 0.980 no
C(29) H(29C) 0.980 no
C(30) H(30A) 0.990 no
C(30) H(30B) 0.990 no
C(31) H(31A) 0.980 no
C(31) H(31B) 0.980 no
C(31) H(31C) 0.980 no
C(32) H(32A) 0.990 no
C(32) H(32B) 0.990 no
C(33) H(33A) 0.980 no
C(33) H(33B) 0.980 no
C(33) H(33C) 0.980 no
C(34) H(34A) 0.980 no
C(34) H(34B) 0.980 no
C(34) H(34C) 0.980 no
C(39) H(39) 0.950 no
C(48) H(48) 0.950 no
C(53) H(53) 1.000 no
C(54) H(54A) 0.990 no
C(54) H(54B) 0.990 no
C(55) H(55A) 0.990 no
C(55) H(55B) 0.990 no
C(56) H(56) 1.000 no
C(57) H(57A) 0.980 no
C(57) H(57B) 0.980 no
C(57) H(57C) 0.980 no
C(58) H(58A) 0.990 no
C(58) H(58B) 0.990 no
C(59) H(59A) 0.980 no
C(59) H(59B) 0.980 no
C(59) H(59C) 0.980 no
C(60) H(60A) 0.990 no
C(60) H(60B) 0.990 no
C(61) H(61A) 0.980 no
C(61) H(61B) 0.980 no
C(61) H(61C) 0.980 no
C(62) H(62A) 0.980 no
C(62) H(62B) 0.980 no
C(62) H(62C) 0.980 no
C(62) H(62D) 0.980 no
C(62) H(62E) 0.980 no
C(62) H(62F) 0.980 no
C(63) H(63A) 0.980 no
C(63) H(63B) 0.980 no
C(63) H(63C) 0.980 no
C(63) H(63D) 0.980 no
C(63) H(63E) 0.980 no
C(63) H(63F) 0.980 no
C(64) H(64A) 0.990 no
C(64) H(64B) 0.990 no
C(65) H(65A) 0.980 no
C(65) H(65B) 0.980 no
C(65) H(65C) 0.980 no
C(66) H(66A) 0.990 no
C(66) H(66B) 0.990 no
C(67) H(67A) 0.980 no
C(67) H(67B) 0.980 no
C(67) H(67C) 0.980 no
C(68) H(68A) 0.980 no
C(68) H(68B) 0.980 no
C(68) H(68C) 0.980 no
C(68) H(68D) 0.980 no
C(68) H(68E) 0.980 no
C(68) H(68F) 0.980 no
H(23A) H(23E) 0.924 no
H(23A) H(23F) 0.924 no
H(23B) H(23D) 0.924 no
H(23B) H(23F) 0.924 no
H(23C) H(23D) 0.924 no
H(23C) H(23E) 0.924 no
H(28A) H(28E) 0.924 no
H(28A) H(28F) 0.924 no
H(28B) H(28D) 0.924 no
H(28B) H(28F) 0.924 no
H(28C) H(28D) 0.924 no
H(28C) H(28E) 0.924 no
H(62A) H(62E) 0.924 no
H(62A) H(62F) 0.924 no
H(62B) H(62D) 0.924 no
H(62B) H(62F) 0.924 no
H(62C) H(62D) 0.924 no
H(62C) H(62E) 0.924 no
H(63A) H(63E) 0.924 no
H(63A) H(63F) 0.924 no
H(63B) H(63D) 0.924 no
H(63B) H(63F) 0.924 no
H(63C) H(63D) 0.924 no
H(63C) H(63E) 0.924 no
H(68A) H(68E) 0.924 no
H(68A) H(68F) 0.924 no
H(68B) H(68D) 0.924 no
H(68B) H(68F) 0.924 no
H(68C) H(68D) 0.924 no
H(68C) H(68E) 0.924 no

loop_
_geom_contact_atom_site_label_1
_geom_contact_atom_site_label_2
_geom_contact_distance
_geom_contact_publ_flag
_geom_contact_site_symmetry_2
F(1) C(1) 2.937(3) no .
F(1) C(4) 3.429(3) no .
F(1) C(6) 3.5868(19) no .
F(1) C(9) 3.077(2) no .
F(1) C(23) 3.077(3) no .
F(1) C(28) 3.027(3) no .
F(2) C(1) 3.1200(19) no .
F(2) C(4) 3.4952(17) no .
F(2) C(6) 3.5995(16) no .
F(2) C(9) 3.233(2) no .
F(2) C(23) 3.292(2) no .
F(2) C(28) 3.262(3) no .
F(3) C(10) 3.2695(17) no .
F(3) C(18) 3.112(2) no .
F(3) C(29) 3.3170(18) no .
F(3) C(34) 3.172(2) no .
F(4) C(10) 3.0150(18) no .
F(4) C(18) 3.0857(18) no .
F(4) C(29) 3.0228(19) no .
F(4) C(34) 3.1840(19) no .
F(5) C(35) 3.0418(17) no .
F(5) C(43) 3.0495(18) no .
F(5) C(57) 3.0098(19) no .
F(5) C(62) 3.0577(19) no .
F(6) C(35) 3.3081(17) no .
F(6) C(43) 3.168(2) no .
F(6) C(57) 3.4041(19) no .
F(6) C(62) 3.258(2) no .
F(7) C(44) 2.893(3) no .
F(7) C(47) 3.412(3) no .
F(7) C(49) 3.5655(19) no .
F(7) C(52) 3.0599(19) no .
F(7) C(63) 3.034(3) no .
F(7) C(68) 2.995(3) no .
F(8) C(44) 3.0771(19) no .
F(8) C(47) 3.5290(17) no .
F(8) C(52) 3.218(2) no .
F(8) C(63) 3.225(2) no .
F(8) C(68) 3.254(3) no .
N(1) C(6) 2.868(2) no .
N(2) C(4) 2.696(3) no .
N(3) C(15) 2.834(2) no .
N(4) C(13) 2.8712(19) no .
N(5) C(40) 2.8542(19) no .
N(6) C(38) 2.8453(19) no .
N(7) C(49) 2.859(2) no .
N(8) C(47) 2.709(3) no .
C(1) C(20) 3.427(3) no .
C(1) C(22) 3.573(3) no .
C(2) C(11) 2.809(2) no .
C(2) C(21) 2.707(3) no .
C(3) C(12) 2.741(3) no .
C(3) C(20) 2.800(3) no .
C(3) B(1) 3.599(3) no .
C(4) C(11) 3.592(3) no .
C(4) C(19) 3.593(3) no .
C(4) C(21) 3.418(3) no .
C(5) C(8) 3.452(3) no .
C(5) C(9) 3.342(3) no .
C(5) C(22) 3.275(3) no .
C(5) C(24) 3.180(3) no .
C(5) B(1) 2.963(3) no .
C(6) C(25) 3.252(3) no .
C(6) C(28) 3.495(3) no .
C(7) C(27) 3.349(3) no .
C(8) C(25) 3.419(4) no .
C(9) C(27) 3.426(3) no .
C(10) C(14) 3.589(2) no .
C(11) C(20) 2.982(3) no .
C(12) C(21) 2.874(3) no .
C(14) C(19) 3.480(2) no .
C(14) C(30) 3.193(3) no .
C(14) B(2) 3.109(3) no .
C(15) C(31) 3.497(3) no .
C(16) C(33) 3.385(3) no .
C(18) C(33) 3.390(3) no .
C(19) C(22) 2.712(3) no .
C(19) C(23) 3.317(3) no .
C(22) C(29) 3.571(2) no .
C(23) B(1) 3.124(3) no .
C(24) C(26) 3.091(4) no .
C(26) C(28) 3.247(3) no .
C(28) B(1) 2.991(4) no .
C(29) B(2) 3.097(3) no .
C(30) C(32) 3.321(3) no .
C(32) C(34) 3.230(3) no .
C(34) B(2) 3.132(3) no .
C(36) C(45) 2.819(2) no .
C(36) C(55) 2.985(3) no .
C(37) C(44) 3.574(3) no .
C(37) C(46) 2.747(3) no .
C(37) C(54) 2.844(3) no .
C(39) C(43) 3.586(2) no .
C(39) C(56) 3.424(2) no .
C(39) C(58) 3.178(3) no .
C(39) B(3) 3.125(2) no .
C(40) C(59) 3.503(3) no .
C(41) C(61) 3.289(4) no .
C(43) C(61) 3.411(3) no .
C(44) C(53) 3.591(3) no .
C(44) C(55) 3.436(3) no .
C(45) C(54) 2.713(3) no .
C(45) B(4) 3.586(3) no .
C(46) C(55) 2.803(3) no .
C(47) C(54) 3.465(3) no .
C(47) C(56) 3.598(3) no .
C(48) C(51) 3.470(3) no .
C(48) C(52) 3.360(3) no .
C(48) C(53) 3.358(3) no .
C(48) C(64) 3.214(3) no .
C(48) B(4) 2.972(3) no .
C(49) C(65) 3.356(3) no .
C(49) C(68) 3.507(3) no .
C(50) C(67) 3.494(3) no .
C(51) C(65) 3.356(4) no .
C(52) C(67) 3.292(3) no .
C(53) C(56) 2.715(2) no .
C(56) C(63) 3.277(3) no .
C(57) B(3) 3.115(3) no .
C(58) C(60) 3.286(3) no .
C(60) C(62) 3.289(3) no .
C(62) B(3) 3.111(3) no .
C(63) B(4) 3.094(3) no .
C(64) C(66) 3.106(3) no .
C(66) C(68) 3.232(3) no .
C(68) B(4) 2.972(4) no .
F(2) C(14) 3.3952(16) no 2_656
F(2) C(19) 3.4179(19) no 2_656
F(3) C(48) 3.4509(16) no .
F(3) C(53) 3.293(2) no .
F(3) C(57) 3.310(2) no .
F(3) C(60) 3.459(3) no 1_565
F(4) C(28) 3.429(3) no 4_564
F(5) C(24) 3.5487(18) no 1_545
F(5) C(68) 3.579(3) no 4_555
F(6) C(16) 3.411(2) no .
F(6) C(17) 3.287(3) no .
F(6) C(29) 3.4857(19) no 1_545
F(6) C(30) 3.501(3) no .
F(6) C(32) 3.157(3) no .
F(8) C(39) 3.5532(16) no 2_555
F(8) C(56) 3.3543(18) no 2_555
N(4) C(57) 3.296(3) no .
N(6) C(29) 3.591(3) no 1_545
C(14) F(2) 3.3952(16) no 2_646
C(15) C(57) 3.508(3) no .
C(16) F(6) 3.411(2) no .
C(17) F(6) 3.287(3) no .
C(18) C(35) 3.564(3) no .
C(18) C(57) 3.469(3) no .
C(19) F(2) 3.4179(19) no 2_646
C(24) F(5) 3.5487(18) no 1_565
C(28) F(4) 3.429(3) no 4_565
C(29) F(6) 3.4857(19) no 1_565
C(29) N(6) 3.591(3) no 1_565
C(29) C(43) 3.409(3) no 1_565
C(30) F(6) 3.501(3) no .
C(32) F(6) 3.157(3) no .
C(34) C(36) 3.536(3) no .
C(34) C(46) 3.575(3) no .
C(34) C(47) 3.595(3) no .
C(35) C(18) 3.564(3) no .
C(36) C(34) 3.536(3) no .
C(39) F(8) 3.5532(16) no 2_545
C(39) C(65) 3.515(4) no 1_545
C(43) C(29) 3.409(3) no 1_545
C(46) C(34) 3.575(3) no .
C(47) C(34) 3.595(3) no .
C(48) F(3) 3.4509(16) no .
C(53) F(3) 3.293(2) no .
C(56) F(8) 3.3543(18) no 2_545
C(57) F(3) 3.310(2) no .
C(57) N(4) 3.296(3) no .
C(57) C(15) 3.508(3) no .
C(57) C(18) 3.469(3) no .
C(60) F(3) 3.459(3) no 1_545
C(65) C(39) 3.515(4) no 1_565
C(68) F(5) 3.579(3) no 4_554
F(1) H(23A) 3.0963 no .
F(1) H(23C) 2.7221 no .
F(1) H(28A) 2.4256 no .
F(1) H(28C) 3.2133 no .
F(1) H(28E) 2.3842 no .
F(1) H(28F) 3.2746 no .
F(1) H(23D) 3.5522 no .
F(1) H(23E) 2.4282 no .
F(2) H(23A) 2.7346 no .
F(2) H(23C) 3.5684 no .
F(2) H(28A) 3.2793 no .
F(2) H(28C) 2.8057 no .
F(2) H(28E) 2.5511 no .
F(2) H(23E) 2.7714 no .
F(2) H(23F) 3.5111 no .
F(3) H(29A) 3.5828 no .
F(3) H(29C) 2.6947 no .
F(3) H(34A) 3.1573 no .
F(3) H(34C) 2.7854 no .
F(4) H(29A) 2.6935 no .
F(4) H(29C) 2.9368 no .
F(4) H(34C) 2.4799 no .
F(5) H(57A) 2.6240 no .
F(5) H(57C) 2.9621 no .
F(5) H(62A) 3.2553 no .
F(5) H(62C) 2.4931 no .
F(5) H(62D) 3.3246 no .
F(5) H(62E) 2.4469 no .
F(6) H(57C) 2.8373 no .
F(6) H(62A) 2.8660 no .
F(6) H(62C) 3.2574 no .
F(6) H(62E) 2.5728 no .
F(7) H(63A) 3.0338 no .
F(7) H(63C) 2.7050 no .
F(7) H(63D) 3.5321 no .
F(7) H(63E) 2.3835 no .
F(7) H(68A) 2.4714 no .
F(7) H(68C) 3.0739 no .
F(7) H(68E) 2.2895 no .
F(7) H(68F) 3.3435 no .
F(8) H(63A) 2.6449 no .
F(8) H(63C) 3.5296 no .
F(8) H(63E) 2.7198 no .
F(8) H(63F) 3.4139 no .
F(8) H(68A) 3.3776 no .
F(8) H(68C) 2.7195 no .
F(8) H(68D) 3.5693 no .
F(8) H(68E) 2.5940 no .
N(1) H(5) 3.3058 no .
N(1) H(23A) 2.7757 no .
N(1) H(23B) 3.3147 no .
N(1) H(23C) 2.8601 no .
N(1) H(23D) 3.1953 no .
N(1) H(23E) 2.6320 no .
N(1) H(23F) 3.1201 no .
N(2) H(5) 3.1752 no .
N(2) H(28A) 2.5674 no .
N(2) H(28B) 3.1608 no .
N(2) H(28C) 2.6668 no .
N(2) H(28D) 3.0336 no .
N(2) H(28E) 2.4095 no .
N(2) H(28F) 2.9469 no .
N(3) H(14) 3.3297 no .
N(3) H(29A) 2.8678 no .
N(3) H(29B) 3.3096 no .
N(3) H(29C) 2.7191 no .
N(4) H(14) 3.3452 no .
N(4) H(34A) 3.0323 no .
N(4) H(34B) 3.2783 no .
N(4) H(34C) 2.6738 no .
N(5) H(39) 3.3511 no .
N(5) H(57A) 2.8282 no .
N(5) H(57B) 3.3136 no .
N(5) H(57C) 2.7426 no .
N(6) H(39) 3.3402 no .
N(6) H(62A) 2.8530 no .
N(6) H(62B) 3.3187 no .
N(6) H(62C) 2.7611 no .
N(6) H(62D) 3.1165 no .
N(6) H(62E) 2.6147 no .
N(6) H(62F) 3.1982 no .
N(7) H(48) 3.3050 no .
N(7) H(63A) 2.7732 no .
N(7) H(63B) 3.3172 no .
N(7) H(63C) 2.8847 no .
N(7) H(63D) 3.2125 no .
N(7) H(63E) 2.6470 no .
N(7) H(63F) 3.1127 no .
N(8) H(48) 3.1862 no .
N(8) H(68A) 2.6061 no .
N(8) H(68B) 3.1672 no .
N(8) H(68C) 2.6369 no .
N(8) H(68D) 3.0097 no .
N(8) H(68E) 2.4122 no .
N(8) H(68F) 2.9826 no .
C(1) H(19) 2.8314 no .
C(1) H(20B) 3.3330 no .
C(2) H(20A) 3.2084 no .
C(2) H(20B) 2.5595 no .
C(2) H(21B) 3.0124 no .
C(2) H(22) 3.3020 no .
C(2) H(23A) 3.2064 no .
C(2) H(23B) 2.6714 no .
C(2) H(23C) 3.1326 no .
C(2) H(23D) 2.8057 no .
C(2) H(23E) 3.3191 no .
C(2) H(23F) 2.8881 no .
C(3) H(5) 2.7597 no .
C(3) H(19) 3.3074 no .
C(3) H(20B) 3.1646 no .
C(3) H(21A) 3.1868 no .
C(3) H(21B) 2.5053 no .
C(4) H(21B) 3.2904 no .
C(4) H(22) 2.7900 no .
C(5) H(22) 3.0435 no .
C(5) H(24B) 3.0321 no .
C(5) H(25C) 3.0406 no .
C(6) H(24A) 3.3899 no .
C(6) H(24B) 2.8259 no .
C(6) H(25A) 3.5788 no .
C(6) H(25C) 2.9507 no .
C(7) H(5) 2.6981 no .
C(7) H(25A) 2.6869 no .
C(7) H(25B) 3.3133 no .
C(7) H(25C) 2.6154 no .
C(7) H(26A) 3.2013 no .
C(7) H(26B) 2.6102 no .
C(7) H(27C) 3.1738 no .
C(8) H(24A) 2.6729 no .
C(8) H(24B) 3.2222 no .
C(8) H(25A) 3.3026 no .
C(8) H(27A) 2.7275 no .
C(8) H(27B) 3.3409 no .
C(8) H(27C) 2.7066 no .
C(8) H(28A) 3.2570 no .
C(8) H(28B) 2.6963 no .
C(8) H(28C) 3.1713 no .
C(8) H(28D) 2.8309 no .
C(8) H(28E) 3.3695 no .
C(8) H(28F) 2.9268 no .
C(9) H(26A) 2.7502 no .
C(9) H(26B) 3.3527 no .
C(9) H(27A) 3.2290 no .
C(10) H(22) 3.0071 no .
C(11) H(19) 3.4027 no .
C(11) H(20A) 3.3121 no .
C(11) H(21A) 2.7844 no .
C(11) H(21B) 3.3836 no .
C(11) H(29A) 3.2400 no .
C(11) H(29B) 2.8177 no .
C(11) H(29C) 3.3655 no .
C(12) H(14) 2.7942 no .
C(12) H(20A) 2.7361 no .
C(12) H(20B) 3.3786 no .
C(12) H(21A) 3.2485 no .
C(12) H(22) 3.3264 no .
C(13) H(19) 3.0480 no .
C(14) H(19) 3.3223 no .
C(14) H(30A) 2.9516 no .
C(14) H(31C) 3.3522 no .
C(15) H(30A) 2.7592 no .
C(15) H(30B) 3.3637 no .
C(15) H(31C) 3.3432 no .
C(16) H(14) 2.7836 no .
C(16) H(31A) 2.8108 no .
C(16) H(31B) 3.4410 no .
C(16) H(31C) 2.8702 no .
C(16) H(32A) 2.7619 no .
C(16) H(32B) 3.3566 no .
C(16) H(33C) 3.1597 no .
C(17) H(30A) 3.3668 no .
C(17) H(30B) 2.8018 no .
C(17) H(31A) 3.4963 no .
C(17) H(33A) 2.6574 no .
C(17) H(33B) 3.2920 no .
C(17) H(33C) 2.6278 no .
C(17) H(34A) 3.0912 no .
C(17) H(34B) 2.8484 no .
C(17) H(34C) 3.4224 no .
C(18) H(32A) 3.3281 no .
C(18) H(32B) 2.6868 no .
C(18) H(33A) 3.1944 no .
C(19) H(14) 3.2812 no .
C(19) H(21A) 3.2088 no .
C(19) H(21B) 3.1723 no .
C(19) H(23B) 2.9600 no .
C(19) H(23D) 3.2582 no .
C(19) H(23F) 3.3942 no .
C(20) H(22) 3.5343 no .
C(21) H(19) 3.4411 no .
C(22) H(5) 3.0924 no .
C(22) H(20A) 3.2808 no .
C(22) H(20B) 3.3168 no .
C(22) H(29B) 3.2608 no .
C(23) H(19) 3.0692 no .
C(24) H(5) 2.9202 no .
C(24) H(26B) 2.7696 no .
C(24) H(27C) 3.3132 no .
C(25) H(5) 3.2507 no .
C(25) H(27C) 3.2605 no .
C(26) H(24A) 2.7321 no .
C(26) H(25A) 3.5968 no .
C(26) H(28B) 2.8584 no .
C(26) H(28D) 3.1388 no .
C(26) H(28F) 3.3371 no .
C(27) H(24A) 3.4116 no .
C(27) H(25A) 3.3368 no .
C(27) H(28B) 3.4228 no .
C(27) H(28D) 3.3557 no .
C(28) H(26A) 2.9867 no .
C(28) H(27A) 3.3658 no .
C(29) H(22) 3.3561 no .
C(30) H(14) 2.9355 no .
C(30) H(32A) 3.0345 no .
C(30) H(33C) 3.3708 no .
C(31) H(14) 3.4055 no .
C(31) H(33C) 3.3701 no .
C(32) H(30B) 2.9936 no .
C(32) H(34A) 3.4939 no .
C(32) H(34B) 2.9742 no .
C(33) H(31A) 3.4916 no .
C(33) H(34B) 3.3250 no .
C(34) H(32B) 2.8577 no .
C(34) H(33A) 3.4119 no .
C(35) H(53) 3.0348 no .
C(36) H(54A) 2.7523 no .
C(36) H(54B) 3.3738 no .
C(36) H(55A) 3.3224 no .
C(36) H(56) 3.4100 no .
C(36) H(57A) 3.2753 no .
C(36) H(57B) 2.8300 no .
C(36) H(57C) 3.3610 no .
C(37) H(39) 2.7770 no .
C(37) H(53) 3.3187 no .
C(37) H(54A) 3.2050 no .
C(37) H(55A) 2.7281 no .
C(37) H(55B) 3.3612 no .
C(38) H(56) 3.0134 no .
C(39) H(56) 3.2413 no .
C(39) H(58A) 2.9890 no .
C(39) H(59C) 3.2307 no .
C(40) H(58A) 2.7772 no .
C(40) H(58B) 3.3696 no .
C(40) H(59C) 3.3209 no .
C(41) H(39) 2.7622 no .
C(41) H(59A) 2.8650 no .
C(41) H(59B) 3.4601 no .
C(41) H(59C) 2.8635 no .
C(41) H(60A) 2.7465 no .
C(41) H(60B) 3.3502 no .
C(41) H(61C) 3.0126 no .
C(42) H(58A) 3.3556 no .
C(42) H(58B) 2.7998 no .
C(42) H(59A) 3.5805 no .
C(42) H(61A) 2.6628 no .
C(42) H(61B) 3.2820 no .
C(42) H(61C) 2.5907 no .
C(42) H(62A) 3.2583 no .
C(42) H(62B) 2.8089 no .
C(42) H(62C) 3.3572 no .
C(42) H(62D) 3.0390 no .
C(42) H(62E) 3.4585 no .
C(42) H(62F) 2.9292 no .
C(43) H(60A) 3.3389 no .
C(43) H(60B) 2.7077 no .
C(43) H(61A) 3.2362 no .
C(44) H(55B) 3.3532 no .
C(44) H(56) 2.7916 no .
C(45) H(53) 3.3106 no .
C(45) H(54B) 3.0357 no .
C(45) H(55A) 3.2031 no .
C(45) H(55B) 2.5497 no .
C(45) H(63A) 3.2190 no .
C(45) H(63B) 2.6750 no .
C(45) H(63C) 3.1085 no .
C(45) H(63D) 2.7853 no .
C(45) H(63E) 3.3112 no .
C(45) H(63F) 2.9080 no .
C(46) H(48) 2.7916 no .
C(46) H(54A) 3.1957 no .
C(46) H(54B) 2.5157 no .
C(46) H(55B) 3.1504 no .
C(46) H(56) 3.3171 no .
C(47) H(53) 2.8474 no .
C(47) H(54B) 3.3521 no .
C(48) H(53) 3.1559 no .
C(48) H(64B) 2.9965 no .
C(48) H(65C) 3.3122 no .
C(49) H(64A) 3.3819 no .
C(49) H(64B) 2.8039 no .
C(49) H(65C) 3.0990 no .
C(50) H(48) 2.7151 no .
C(50) H(65A) 2.6769 no .
C(50) H(65B) 3.3167 no .
C(50) H(65C) 2.6315 no .
C(50) H(66A) 3.1602 no .
C(50) H(66B) 2.5881 no .
C(50) H(67C) 3.3885 no .
C(51) H(64A) 2.6989 no .
C(51) H(64B) 3.2644 no .
C(51) H(65A) 3.1923 no .
C(51) H(67A) 2.7139 no .
C(51) H(67B) 3.3441 no .
C(51) H(67C) 2.7193 no .
C(51) H(68A) 3.2148 no .
C(51) H(68B) 2.6919 no .
C(51) H(68C) 3.2120 no .
C(51) H(68D) 2.8745 no .
C(51) H(68E) 3.3692 no .
C(51) H(68F) 2.8778 no .
C(52) H(66A) 2.8001 no .
C(52) H(66B) 3.3705 no .
C(52) H(67A) 3.0435 no .
C(52) H(67C) 3.5816 no .
C(53) H(48) 3.1955 no .
C(53) H(55A) 3.2952 no .
C(53) H(55B) 3.3135 no .
C(53) H(57B) 3.2961 no .
C(54) H(56) 3.4319 no .
C(55) H(53) 3.5397 no .
C(56) H(39) 3.2157 no .
C(56) H(54A) 3.1877 no .
C(56) H(54B) 3.1693 no .
C(56) H(63B) 2.9247 no .
C(56) H(63D) 3.1764 no .
C(56) H(63F) 3.3989 no .
C(57) H(53) 3.4138 no .
C(58) H(39) 2.9137 no .
C(58) H(60A) 3.0178 no .
C(58) H(61C) 3.2090 no .
C(59) H(39) 3.2924 no .
C(59) H(61C) 3.2116 no .
C(60) H(58B) 2.9548 no .
C(60) H(62B) 2.9064 no .
C(60) H(62D) 3.3666 no .
C(60) H(62F) 3.2005 no .
C(61) H(58B) 3.5098 no .
C(61) H(59A) 3.3839 no .
C(61) H(62B) 3.5107 no .
C(62) H(60B) 2.9108 no .
C(62) H(61A) 3.5659 no .
C(63) H(56) 3.0042 no .
C(64) H(48) 2.9626 no .
C(64) H(66B) 2.6922 no .
C(65) H(48) 3.4853 no .
C(65) H(66B) 3.4384 no .
C(65) H(67C) 3.5337 no .
C(66) H(64A) 2.7884 no .
C(66) H(65A) 3.3788 no .
C(66) H(68B) 2.8322 no .
C(66) H(68D) 3.2025 no .
C(66) H(68F) 3.2368 no .
C(67) H(65A) 3.4316 no .
C(67) H(68B) 3.0850 no .
C(67) H(68D) 3.1369 no .
C(68) H(66A) 3.0826 no .
C(68) H(67A) 3.0243 no .
B(1) H(23A) 3.0066 no .
B(1) H(23C) 3.1931 no .
B(1) H(28A) 2.8194 no .
B(1) H(28C) 3.0010 no .
B(1) H(28E) 2.4679 no .
B(1) H(28F) 3.5670 no .
B(1) H(23E) 2.7044 no .
B(2) H(29A) 3.1825 no .
B(2) H(29C) 2.8932 no .
B(2) H(34A) 3.5070 no .
B(2) H(34C) 2.7524 no .
B(3) H(57A) 3.1393 no .
B(3) H(57C) 2.9623 no .
B(3) H(62A) 3.1559 no .
B(3) H(62C) 2.9602 no .
B(3) H(62E) 2.6409 no .
B(4) H(63A) 2.9559 no .
B(4) H(63C) 3.1902 no .
B(4) H(63E) 2.6812 no .
B(4) H(68A) 2.8845 no .
B(4) H(68C) 2.8990 no .
B(4) H(68E) 2.4438 no .
H(5) H(22) 2.5841 no .
H(5) H(24B) 2.5573 no .
H(5) H(25C) 2.6719 no .
H(14) H(19) 2.8608 no .
H(14) H(30A) 2.4926 no .
H(14) H(31C) 2.8805 no .
H(19) H(20A) 2.4738 no .
H(19) H(20B) 2.4518 no .
H(19) H(23B) 2.4559 no .
H(19) H(23D) 2.8138 no .
H(19) H(23F) 3.0480 no .
H(20A) H(21A) 2.2306 no .
H(20A) H(21B) 2.7597 no .
H(20B) H(21A) 2.7314 no .
H(20B) H(21B) 2.2303 no .
H(20B) H(23F) 3.5514 no .
H(21A) H(22) 2.5106 no .
H(21B) H(22) 2.5033 no .
H(22) H(29B) 2.8016 no .
H(24A) H(25A) 2.3717 no .
H(24A) H(25B) 2.4202 no .
H(24A) H(25C) 2.8828 no .
H(24A) H(26A) 3.5887 no .
H(24A) H(26B) 2.1452 no .
H(24A) H(27C) 3.0414 no .
H(24B) H(25A) 2.8825 no .
H(24B) H(25B) 2.3689 no .
H(24B) H(25C) 2.4232 no .
H(24B) H(26B) 3.4765 no .
H(25A) H(26B) 3.5566 no .
H(25A) H(27C) 2.4742 no .
H(26A) H(27A) 2.3972 no .
H(26A) H(27B) 2.4017 no .
H(26A) H(27C) 2.8893 no .
H(26A) H(28B) 2.3668 no .
H(26A) H(28D) 2.8806 no .
H(26A) H(28F) 2.8219 no .
H(26B) H(27A) 2.8890 no .
H(26B) H(27B) 2.3855 no .
H(26B) H(27C) 2.4137 no .
H(27A) H(28B) 2.9566 no .
H(27A) H(28C) 3.3887 no .
H(27A) H(28D) 2.6946 no .
H(30A) H(31A) 2.8515 no .
H(30A) H(31B) 2.3617 no .
H(30A) H(31C) 2.3376 no .
H(30B) H(31A) 2.3881 no .
H(30B) H(31B) 2.3131 no .
H(30B) H(31C) 2.8497 no .
H(30B) H(32A) 2.4431 no .
H(30B) H(33C) 3.1938 no .
H(31A) H(33C) 2.5982 no .
H(32A) H(33A) 2.8045 no .
H(32A) H(33B) 2.2793 no .
H(32A) H(33C) 2.3151 no .
H(32B) H(33A) 2.2922 no .
H(32B) H(33B) 2.3021 no .
H(32B) H(33C) 2.8051 no .
H(32B) H(34A) 2.9269 no .
H(32B) H(34B) 2.5248 no .
H(33A) H(34B) 2.7449 no .
H(39) H(56) 2.7667 no .
H(39) H(58A) 2.5403 no .
H(39) H(59C) 2.7286 no .
H(48) H(53) 2.7209 no .
H(48) H(64B) 2.5104 no .
H(48) H(65C) 2.9937 no .
H(53) H(54A) 2.5094 no .
H(53) H(54B) 2.4942 no .
H(53) H(57B) 2.8478 no .
H(54A) H(55A) 2.2339 no .
H(54A) H(55B) 2.7415 no .
H(54B) H(55A) 2.7559 no .
H(54B) H(55B) 2.2338 no .
H(55A) H(56) 2.4519 no .
H(55B) H(56) 2.4424 no .
H(56) H(63B) 2.3946 no .
H(56) H(63C) 3.5141 no .
H(56) H(63D) 2.7087 no .
H(56) H(63F) 3.0234 no .
H(58A) H(59A) 2.8594 no .
H(58A) H(59B) 2.3446 no .
H(58A) H(59C) 2.3726 no .
H(58B) H(59A) 2.3716 no .
H(58B) H(59B) 2.3458 no .
H(58B) H(59C) 2.8592 no .
H(58B) H(60A) 2.4205 no .
H(58B) H(61C) 3.0625 no .
H(59A) H(61C) 2.4568 no .
H(60A) H(61A) 2.8245 no .
H(60A) H(61B) 2.2934 no .
H(60A) H(61C) 2.3558 no .
H(60B) H(61A) 2.3014 no .
H(60B) H(61B) 2.3472 no .
H(60B) H(61C) 2.8251 no .
H(60B) H(62A) 3.3877 no .
H(60B) H(62B) 2.3227 no .
H(60B) H(62D) 2.9802 no .
H(60B) H(62F) 2.5869 no .
H(61A) H(62B) 3.0714 no .
H(61A) H(62D) 3.0854 no .
H(64A) H(65A) 2.3683 no .
H(64A) H(65B) 2.3969 no .
H(64A) H(65C) 2.8730 no .
H(64A) H(66A) 3.4786 no .
H(64A) H(66B) 2.1085 no .
H(64B) H(65A) 2.8726 no .
H(64B) H(65B) 2.3640 no .
H(64B) H(65C) 2.4012 no .
H(64B) H(66B) 3.5240 no .
H(65A) H(66B) 3.0900 no .
H(65A) H(67C) 2.6850 no .
H(66A) H(67A) 2.4156 no .
H(66A) H(67B) 2.4010 no .
H(66A) H(67C) 2.8962 no .
H(66A) H(68A) 3.5872 no .
H(66A) H(68B) 2.5033 no .
H(66A) H(68D) 3.1231 no .
H(66A) H(68F) 2.7970 no .
H(66B) H(67A) 2.8962 no .
H(66B) H(67B) 2.4049 no .
H(66B) H(67C) 2.4115 no .
H(67A) H(68B) 2.4740 no .
H(67A) H(68C) 3.1679 no .
H(67A) H(68D) 2.3668 no .
H(67A) H(68F) 3.3276 no .
F(1) H(31C) 3.4771 no 2_656
F(1) H(33B) 3.3216 no 4_555
F(1) H(66B) 3.2926 no 4_565
F(2) H(14) 2.5450 no 2_656
F(2) H(19) 2.5790 no 2_656
F(2) H(20A) 3.5845 no 2_656
F(2) H(30A) 3.5898 no 2_656
F(2) H(31C) 2.8628 no 2_656
F(3) H(48) 2.7613 no .
F(3) H(53) 2.5295 no .
F(3) H(57B) 2.4599 no .
F(3) H(57C) 3.5552 no .
F(3) H(60A) 2.8394 no 1_565
F(3) H(60B) 3.3953 no 1_565
F(4) H(26A) 3.1218 no 4_564
F(4) H(28B) 2.4937 no 4_564
F(4) H(48) 3.3750 no .
F(4) H(64B) 3.0159 no .
F(4) H(28D) 2.9829 no 4_564
F(4) H(28F) 2.9633 no 4_564
F(5) H(5) 3.5787 no 1_545
F(5) H(24B) 2.5986 no 1_545
F(5) H(68A) 3.5359 no 4_555
F(5) H(68B) 2.8409 no 4_555
F(5) H(68D) 3.3822 no 4_555
F(5) H(68F) 2.9332 no 4_555
F(6) H(5) 3.3343 no 1_545
F(6) H(22) 3.2307 no 1_545
F(6) H(24B) 3.5689 no 1_545
F(6) H(29B) 2.5256 no 1_545
F(6) H(30B) 2.9024 no .
F(6) H(32A) 2.5098 no .
F(6) H(32B) 3.2905 no .
F(7) H(26B) 3.3859 no 4_564
F(7) H(59B) 3.3507 no 2_555
F(7) H(59C) 3.3257 no 2_555
F(8) H(39) 2.6517 no 2_555
F(8) H(56) 2.3943 no 2_555
F(8) H(59C) 2.9836 no 2_555
F(8) H(63B) 3.2895 no 2_555
N(2) H(19) 3.4793 no 2_656
N(2) H(20B) 3.5284 no 2_656
N(2) H(66A) 3.1631 no 4_565
N(2) H(66B) 3.5247 no 4_565
N(4) H(57B) 2.9814 no .
N(4) H(57C) 2.8150 no .
N(5) H(34A) 3.5755 no .
N(6) H(29B) 3.0636 no 1_545
N(6) H(29C) 3.2015 no 1_545
N(8) H(26A) 3.4806 no 4_564
N(8) H(26B) 3.5121 no 4_564
N(8) H(63B) 3.5709 no 2_555
C(3) H(62A) 3.1504 no 1_565
C(3) H(62E) 3.5788 no 1_565
C(3) H(62F) 3.4124 no 1_565
C(4) H(23B) 3.3537 no 2_656
C(4) H(62A) 3.3064 no 1_565
C(4) H(62E) 3.4020 no 1_565
C(4) H(23F) 3.5597 no 2_656
C(5) H(23B) 3.2581 no 2_656
C(5) H(62A) 3.3065 no 1_565
C(5) H(62C) 3.3856 no 1_565
C(5) H(66A) 3.5822 no 4_565
C(5) H(62E) 3.0312 no 1_565
C(5) H(23F) 3.1355 no 2_656
C(6) H(20B) 3.5137 no 2_656
C(6) H(66A) 3.0848 no 4_565
C(6) H(23F) 3.5281 no 2_656
C(7) H(20B) 3.3133 no 2_656
C(7) H(66A) 3.2273 no 4_565
C(7) H(68F) 3.3546 no 4_565
C(8) H(20B) 3.1777 no 2_656
C(8) H(66A) 3.2786 no 4_565
C(9) H(20A) 3.2694 no 2_656
C(9) H(20B) 3.2872 no 2_656
C(9) H(66A) 3.2363 no 4_565
C(9) H(66B) 3.4551 no 4_565
C(10) H(62A) 3.0673 no 1_565
C(10) H(62F) 3.0553 no 1_565
C(11) H(62A) 2.9458 no 1_565
C(11) H(62F) 3.0306 no 1_565
C(14) H(25B) 3.1234 no 1_545
C(14) H(57C) 3.4448 no .
C(15) H(57B) 3.4276 no .
C(15) H(57C) 2.7336 no .
C(16) H(57C) 2.8799 no .
C(17) H(57C) 3.0184 no .
C(18) H(27B) 3.4057 no 4_564
C(18) H(57B) 3.4114 no .
C(18) H(57C) 2.9890 no .
C(20) H(27A) 3.0906 no 2_646
C(20) H(27C) 3.3849 no 2_646
C(20) H(28C) 3.4851 no 2_646
C(20) H(28D) 3.5851 no 2_646
C(21) H(27A) 3.4733 no 2_646
C(21) H(31B) 3.4281 no 1_565
C(22) H(30B) 3.2751 no 1_565
C(22) H(62A) 3.0546 no 1_565
C(22) H(62F) 3.4698 no 1_565
C(23) H(21B) 3.4377 no 2_646
C(23) H(25C) 3.3002 no 2_646
C(23) H(30A) 3.5031 no 2_656
C(23) H(31B) 3.2660 no 2_656
C(24) H(57A) 3.5719 no 1_565
C(24) H(68A) 3.5340 no 4_565
C(24) H(68F) 3.1651 no 4_565
C(25) H(14) 3.4413 no 1_565
C(25) H(20B) 3.4624 no 2_656
C(25) H(30A) 3.4057 no 1_565
C(25) H(23F) 3.3844 no 2_656
C(26) H(34B) 3.5239 no 4_565
C(26) H(34C) 3.2737 no 4_565
C(27) H(20A) 3.4983 no 2_656
C(27) H(20B) 3.1154 no 2_656
C(27) H(33A) 3.3701 no 4_565
C(27) H(34B) 3.1310 no 4_565
C(27) H(34C) 3.3866 no 4_565
C(28) H(20A) 3.2917 no 2_656
C(28) H(64A) 3.3297 no 4_565
C(29) H(32A) 3.1923 no 1_565
C(29) H(62A) 3.1388 no 1_565
C(29) H(64B) 3.0351 no .
C(29) H(62F) 3.3504 no 1_565
C(30) H(22) 3.2313 no 1_545
C(30) H(23A) 3.2664 no 2_646
C(31) H(23A) 3.1284 no 2_646
C(31) H(33C) 3.3915 no 3_656
C(31) H(23E) 3.0889 no 2_646
C(32) H(29B) 3.4238 no 1_545
C(33) H(27B) 3.5266 no 4_564
C(34) H(26A) 3.3034 no 4_564
C(34) H(27B) 2.9033 no 4_564
C(35) H(34A) 2.9744 no .
C(36) H(34A) 2.6143 no .
C(37) H(34A) 3.1341 no .
C(38) H(65B) 3.3811 no 1_545
C(39) H(65B) 2.9315 no 1_545
C(39) H(65C) 3.1999 no 1_545
C(40) H(29C) 3.3700 no 1_545
C(40) H(65B) 3.3369 no 1_545
C(40) H(65C) 3.5270 no 1_545
C(41) H(29C) 3.2480 no 1_545
C(42) H(29C) 2.9655 no 1_545
C(43) H(29B) 3.0877 no 1_545
C(43) H(29C) 2.9437 no 1_545
C(45) H(34A) 3.3217 no .
C(46) H(34A) 2.8106 no .
C(46) H(34C) 3.4862 no .
C(46) H(58B) 3.4628 no 1_565
C(47) H(34A) 3.1362 no .
C(47) H(34C) 3.1893 no .
C(47) H(63B) 3.5849 no 2_555
C(48) H(34C) 3.1019 no .
C(48) H(58A) 3.3261 no 1_565
C(48) H(58B) 3.3760 no 1_565
C(48) H(63B) 3.4834 no 2_555
C(48) H(63F) 3.3523 no 2_555
C(49) H(26A) 3.2972 no 4_564
C(49) H(63B) 3.4763 no 2_555
C(49) H(63F) 3.3308 no 2_555
C(50) H(26A) 3.3676 no 4_564
C(50) H(28F) 3.2633 no 4_564
C(51) H(26A) 3.4971 no 4_564
C(52) H(26A) 3.5410 no 4_564
C(52) H(26B) 3.4103 no 4_564
C(52) H(55B) 3.5340 no 2_555
C(53) H(34A) 3.0373 no .
C(53) H(58B) 2.9678 no 1_565
C(53) H(60A) 3.0783 no 1_565
C(54) H(58B) 3.0933 no 1_565
C(55) H(67A) 3.2041 no 2_545
C(55) H(67C) 3.5982 no 2_545
C(55) H(68C) 3.3376 no 2_545
C(55) H(68D) 3.2996 no 2_545
C(57) H(24B) 3.5208 no 1_545
C(57) H(60A) 3.5864 no 1_565
C(58) H(48) 3.2068 no 1_545
C(58) H(53) 3.3110 no 1_545
C(58) H(54B) 3.3131 no 1_545
C(58) H(63A) 3.1093 no 2_545
C(58) H(63E) 3.3274 no 2_545
C(58) H(63F) 3.5693 no 2_545
C(58) H(65C) 3.3312 no 1_545
C(59) H(54B) 3.2977 no 1_545
C(59) H(61B) 3.1151 no 3_546
C(59) H(63A) 3.1075 no 2_545
C(59) H(63C) 3.4817 no 2_545
C(59) H(63E) 2.9036 no 2_545
C(60) H(53) 3.1926 no 1_545
C(60) H(57B) 3.3500 no 1_545
C(61) H(59A) 3.0462 no 3_546
C(62) H(29B) 3.3179 no 1_545
C(62) H(29C) 3.5906 no 1_545
C(62) H(66A) 3.4500 no 4_555
C(62) H(67A) 3.4229 no 4_555
C(62) H(67B) 3.0635 no 4_555
C(63) H(58A) 3.2132 no 2_555
C(63) H(59B) 3.1000 no 2_555
C(64) H(28A) 3.3860 no 4_564
C(64) H(28B) 3.5703 no 4_564
C(64) H(29A) 3.3091 no .
C(64) H(28F) 2.9338 no 4_564
C(65) H(39) 3.2653 no 1_565
C(65) H(58A) 3.3206 no 1_565
C(66) H(62C) 3.3390 no 4_554
C(66) H(62D) 3.1581 no 4_554
C(67) H(55B) 3.0586 no 2_555
C(67) H(61A) 3.2050 no 4_554
C(67) H(62B) 3.2084 no 4_554
C(67) H(62C) 3.1462 no 4_554
C(67) H(62D) 2.6302 no 4_554
C(68) H(55A) 3.4512 no 2_555
B(1) H(19) 3.4542 no 2_656
B(2) H(57B) 3.0877 no .
B(3) H(29B) 3.3116 no 1_545
B(4) H(56) 3.4968 no 2_555
H(5) F(5) 3.5787 no 1_565
H(5) F(6) 3.3343 no 1_565
H(5) H(23B) 3.4234 no 2_656
H(5) H(30A) 3.0946 no 1_565
H(5) H(30B) 3.3110 no 1_565
H(5) H(62A) 3.0636 no 1_565
H(5) H(62C) 3.2496 no 1_565
H(5) H(62E) 2.7293 no 1_565
H(5) H(23F) 3.0742 no 2_656
H(14) F(2) 2.5450 no 2_646
H(14) C(25) 3.4413 no 1_545
H(14) H(25B) 2.7818 no 1_545
H(14) H(25C) 3.2480 no 1_545
H(19) F(2) 2.5790 no 2_646
H(19) N(2) 3.4793 no 2_646
H(19) B(1) 3.4542 no 2_646
H(20A) F(2) 3.5845 no 2_646
H(20A) C(9) 3.2694 no 2_646
H(20A) C(27) 3.4983 no 2_646
H(20A) C(28) 3.2917 no 2_646
H(20A) H(27A) 2.7411 no 2_646
H(20A) H(27C) 3.4878 no 2_646
H(20A) H(28B) 3.5788 no 2_646
H(20A) H(28C) 2.6350 no 2_646
H(20A) H(28D) 2.7298 no 2_646
H(20A) H(28E) 3.4338 no 2_646
H(20B) N(2) 3.5284 no 2_646
H(20B) C(6) 3.5137 no 2_646
H(20B) C(7) 3.3133 no 2_646
H(20B) C(8) 3.1777 no 2_646
H(20B) C(9) 3.2872 no 2_646
H(20B) C(25) 3.4624 no 2_646
H(20B) C(27) 3.1154 no 2_646
H(20B) H(25A) 2.8325 no 2_646
H(20B) H(25C) 3.3385 no 2_646
H(20B) H(27A) 2.7723 no 2_646
H(20B) H(27C) 2.6911 no 2_646
H(20B) H(28D) 3.5943 no 2_646
H(21A) H(27A) 3.2751 no 2_646
H(21A) H(30B) 3.5808 no 1_565
H(21A) H(31B) 3.1667 no 1_565
H(21B) C(23) 3.4377 no 2_656
H(21B) H(23A) 3.5147 no 2_656
H(21B) H(23B) 3.1677 no 2_656
H(21B) H(23C) 3.0782 no 2_656
H(21B) H(27A) 3.3755 no 2_646
H(21B) H(27C) 3.1702 no 2_646
H(21B) H(31B) 2.8919 no 1_565
H(21B) H(23D) 2.9813 no 2_656
H(21B) H(23E) 3.3478 no 2_656
H(21B) H(23F) 3.4301 no 2_656
H(22) F(6) 3.2307 no 1_565
H(22) C(30) 3.2313 no 1_565
H(22) H(30A) 3.3324 no 1_565
H(22) H(30B) 2.3650 no 1_565
H(22) H(31B) 3.4827 no 1_565
H(22) H(32A) 3.5774 no 1_565
H(22) H(62A) 2.8317 no 1_565
H(22) H(62E) 3.2191 no 1_565
H(22) H(62F) 3.4758 no 1_565
H(23A) C(30) 3.2664 no 2_656
H(23A) C(31) 3.1284 no 2_656
H(23A) H(21B) 3.5147 no 2_646
H(23A) H(25C) 2.7141 no 2_646
H(23A) H(30A) 2.5766 no 2_656
H(23A) H(31B) 2.6893 no 2_656
H(23A) H(31C) 3.0487 no 2_656
H(23B) C(4) 3.3537 no 2_646
H(23B) C(5) 3.2581 no 2_646
H(23B) H(5) 3.4234 no 2_646
H(23B) H(21B) 3.1677 no 2_646
H(23B) H(25C) 3.2227 no 2_646
H(23C) H(21B) 3.0782 no 2_646
H(23C) H(31B) 2.9990 no 2_656
H(24A) H(57A) 3.4427 no 1_565
H(24A) H(68A) 2.9782 no 4_565
H(24A) H(68F) 2.8610 no 4_565
H(24B) F(5) 2.5986 no 1_565
H(24B) F(6) 3.5689 no 1_565
H(24B) C(57) 3.5208 no 1_565
H(24B) H(57A) 2.9198 no 1_565
H(24B) H(57C) 3.2135 no 1_565
H(24B) H(68A) 3.3875 no 4_565
H(24B) H(68B) 3.4426 no 4_565
H(24B) H(68F) 2.8947 no 4_565
H(25A) H(20B) 2.8325 no 2_656
H(25A) H(23D) 3.2115 no 1_565
H(25B) C(14) 3.1234 no 1_565
H(25B) H(14) 2.7818 no 1_565
H(25B) H(30A) 3.2497 no 1_565
H(25B) H(57A) 3.5922 no 1_565
H(25B) H(57C) 3.4103 no 1_565
H(25C) C(23) 3.3002 no 2_656
H(25C) H(14) 3.2480 no 1_565
H(25C) H(20B) 3.3385 no 2_656
H(25C) H(23A) 2.7141 no 2_656
H(25C) H(23B) 3.2227 no 2_656
H(25C) H(30A) 2.7285 no 1_565
H(25C) H(23F) 2.4404 no 2_656
H(26A) F(4) 3.1218 no 4_565
H(26A) N(8) 3.4806 no 4_565
H(26A) C(34) 3.3034 no 4_565
H(26A) C(49) 3.2972 no 4_565
H(26A) C(50) 3.3676 no 4_565
H(26A) C(51) 3.4971 no 4_565
H(26A) C(52) 3.5410 no 4_565
H(26A) H(34B) 3.2176 no 4_565
H(26A) H(34C) 2.5577 no 4_565
H(26B) F(7) 3.3859 no 4_565
H(26B) N(8) 3.5121 no 4_565
H(26B) C(52) 3.4103 no 4_565
H(26B) H(34B) 3.5603 no 4_565
H(26B) H(34C) 3.5261 no 4_565
H(26B) H(68A) 3.0306 no 4_565
H(26B) H(68F) 3.1470 no 4_565
H(27A) C(20) 3.0906 no 2_656
H(27A) C(21) 3.4733 no 2_656
H(27A) H(20A) 2.7411 no 2_656
H(27A) H(20B) 2.7723 no 2_656
H(27A) H(21A) 3.2751 no 2_656
H(27A) H(21B) 3.3755 no 2_656
H(27A) H(33A) 3.5308 no 4_565
H(27A) H(34B) 3.4974 no 4_565
H(27A) H(34C) 3.5281 no 4_565
H(27B) C(18) 3.4057 no 4_565
H(27B) C(33) 3.5266 no 4_565
H(27B) C(34) 2.9033 no 4_565
H(27B) H(33A) 2.5732 no 4_565
H(27B) H(34B) 2.2659 no 4_565
H(27B) H(34C) 2.8780 no 4_565
H(27C) C(20) 3.3849 no 2_656
H(27C) H(20A) 3.4878 no 2_656
H(27C) H(20B) 2.6911 no 2_656
H(27C) H(21B) 3.1702 no 2_656
H(27C) H(33A) 3.5804 no 4_565
H(28A) C(64) 3.3860 no 4_565
H(28A) H(29A) 3.5068 no 4_565
H(28A) H(33B) 3.0820 no 4_555
H(28A) H(64A) 2.6528 no 4_565
H(28A) H(64B) 3.4013 no 4_565
H(28A) H(66B) 3.1099 no 4_565
H(28B) F(4) 2.4937 no 4_565
H(28B) C(64) 3.5703 no 4_565
H(28B) H(20A) 3.5788 no 2_656
H(28B) H(29A) 3.4081 no 4_565
H(28B) H(64A) 3.2370 no 4_565
H(28B) H(64B) 3.2864 no 4_565
H(28C) C(20) 3.4851 no 2_656
H(28C) H(20A) 2.6350 no 2_656
H(29A) C(64) 3.3091 no .
H(29A) H(28A) 3.5068 no 4_564
H(29A) H(28B) 3.4081 no 4_564
H(29A) H(32A) 3.0080 no 1_565
H(29A) H(33B) 3.3340 no 1_565
H(29A) H(64A) 3.2677 no .
H(29A) H(64B) 2.5227 no .
H(29A) H(28F) 3.2082 no 4_564
H(29B) F(6) 2.5256 no 1_565
H(29B) N(6) 3.0636 no 1_565
H(29B) C(32) 3.4238 no 1_565
H(29B) C(43) 3.0877 no 1_565
H(29B) C(62) 3.3179 no 1_565
H(29B) B(3) 3.3116 no 1_565
H(29B) H(30B) 3.5553 no 1_565
H(29B) H(32A) 2.5097 no 1_565
H(29B) H(32B) 3.5638 no 1_565
H(29B) H(62A) 2.6664 no 1_565
H(29B) H(64B) 3.5679 no .
H(29B) H(62E) 3.1777 no 1_565
H(29B) H(62F) 3.1302 no 1_565
H(29C) N(6) 3.2015 no 1_565
H(29C) C(40) 3.3700 no 1_565
H(29C) C(41) 3.2480 no 1_565
H(29C) C(42) 2.9655 no 1_565
H(29C) C(43) 2.9437 no 1_565
H(29C) C(62) 3.5906 no 1_565
H(29C) H(48) 3.5800 no .
H(29C) H(62A) 3.2432 no 1_565
H(29C) H(64B) 2.6899 no .
H(29C) H(62F) 3.2819 no 1_565
H(30A) F(2) 3.5898 no 2_646
H(30A) C(23) 3.5031 no 2_646
H(30A) C(25) 3.4057 no 1_545
H(30A) H(5) 3.0946 no 1_545
H(30A) H(22) 3.3324 no 1_545
H(30A) H(23A) 2.5766 no 2_646
H(30A) H(25B) 3.2497 no 1_545
H(30A) H(25C) 2.7285 no 1_545
H(30A) H(23E) 3.1406 no 2_646
H(30A) H(23F) 2.9521 no 2_646
H(30B) F(6) 2.9024 no .
H(30B) C(22) 3.2751 no 1_545
H(30B) H(5) 3.3110 no 1_545
H(30B) H(21A) 3.5808 no 1_545
H(30B) H(22) 2.3650 no 1_545
H(30B) H(29B) 3.5553 no 1_545
H(31A) H(31A) 2.8194 no 3_656
H(31A) H(33C) 3.0310 no 3_656
H(31B) C(21) 3.4281 no 1_545
H(31B) C(23) 3.2660 no 2_646
H(31B) H(21A) 3.1667 no 1_545
H(31B) H(21B) 2.8919 no 1_545
H(31B) H(22) 3.4827 no 1_545
H(31B) H(23A) 2.6893 no 2_646
H(31B) H(23C) 2.9990 no 2_646
H(31B) H(33C) 3.2102 no 3_656
H(31B) H(23D) 3.5745 no 2_646
H(31B) H(23E) 2.4944 no 2_646
H(31B) H(23F) 3.3187 no 2_646
H(31C) F(1) 3.4771 no 2_646
H(31C) F(2) 2.8628 no 2_646
H(31C) H(23A) 3.0487 no 2_646
H(31C) H(33C) 3.3744 no 3_656
H(31C) H(28E) 3.5914 no 2_646
H(31C) H(23E) 2.9590 no 2_646
H(32A) F(6) 2.5098 no .
H(32A) C(29) 3.1923 no 1_545
H(32A) H(22) 3.5774 no 1_545
H(32A) H(29A) 3.0080 no 1_545
H(32A) H(29B) 2.5097 no 1_545
H(32B) F(6) 3.2905 no .
H(32B) H(29B) 3.5638 no 1_545
H(32B) H(65B) 2.9530 no 1_545
H(33A) C(27) 3.3701 no 4_564
H(33A) H(27A) 3.5308 no 4_564
H(33A) H(27B) 2.5732 no 4_564
H(33A) H(27C) 3.5804 no 4_564
H(33B) F(1) 3.3216 no 4_554
H(33B) H(28A) 3.0820 no 4_554
H(33B) H(29A) 3.3340 no 1_545
H(33B) H(64A) 3.1658 no 1_545
H(33B) H(28E) 3.4212 no 4_554
H(33C) C(31) 3.3915 no 3_656
H(33C) H(31A) 3.0310 no 3_656
H(33C) H(31B) 3.2102 no 3_656
H(33C) H(31C) 3.3744 no 3_656
H(34A) N(5) 3.5755 no .
H(34A) C(35) 2.9744 no .
H(34A) C(36) 2.6143 no .
H(34A) C(37) 3.1341 no .
H(34A) C(45) 3.3217 no .
H(34A) C(46) 2.8106 no .
H(34A) C(47) 3.1362 no .
H(34A) C(53) 3.0373 no .
H(34A) H(53) 3.2599 no .
H(34A) H(57B) 3.5878 no .
H(34B) C(26) 3.5239 no 4_564
H(34B) C(27) 3.1310 no 4_564
H(34B) H(26A) 3.2176 no 4_564
H(34B) H(26B) 3.5603 no 4_564
H(34B) H(27A) 3.4974 no 4_564
H(34B) H(27B) 2.2659 no 4_564
H(34C) C(26) 3.2737 no 4_564
H(34C) C(27) 3.3866 no 4_564
H(34C) C(46) 3.4862 no .
H(34C) C(47) 3.1893 no .
H(34C) C(48) 3.1019 no .
H(34C) H(26A) 2.5577 no 4_564
H(34C) H(26B) 3.5261 no 4_564
H(34C) H(27A) 3.5281 no 4_564
H(34C) H(27B) 2.8780 no 4_564
H(34C) H(48) 3.1844 no .
H(39) F(8) 2.6517 no 2_545
H(39) C(65) 3.2653 no 1_545
H(39) H(63A) 3.4685 no 2_545
H(39) H(65B) 2.9125 no 1_545
H(39) H(65C) 2.7772 no 1_545
H(48) F(3) 2.7613 no .
H(48) F(4) 3.3750 no .
H(48) C(58) 3.2068 no 1_565
H(48) H(29C) 3.5800 no .
H(48) H(34C) 3.1844 no .
H(48) H(58A) 2.7975 no 1_565
H(48) H(58B) 2.7670 no 1_565
H(48) H(63F) 3.5835 no 2_555
H(53) F(3) 2.5295 no .
H(53) C(58) 3.3110 no 1_565
H(53) C(60) 3.1926 no 1_565
H(53) H(34A) 3.2599 no .
H(53) H(58B) 2.3421 no 1_565
H(53) H(60A) 2.2069 no 1_565
H(54A) H(58B) 3.2892 no 1_565
H(54A) H(60A) 3.3521 no 1_565
H(54A) H(61A) 3.5042 no 3_556
H(54A) H(61B) 3.5500 no 1_565
H(54A) H(61C) 3.2840 no 3_556
H(54B) C(58) 3.3131 no 1_565
H(54B) C(59) 3.2977 no 1_565
H(54B) H(58B) 2.5594 no 1_565
H(54B) H(59A) 3.2986 no 1_565
H(54B) H(59B) 2.8358 no 1_565
H(54B) H(61A) 3.4685 no 3_556
H(55A) C(68) 3.4512 no 2_545
H(55A) H(67A) 2.9955 no 2_545
H(55A) H(68B) 3.5177 no 2_545
H(55A) H(68C) 2.7060 no 2_545
H(55A) H(68D) 2.6508 no 2_545
H(55B) C(52) 3.5340 no 2_545
H(55B) C(67) 3.0586 no 2_545
H(55B) H(67A) 2.5659 no 2_545
H(55B) H(67C) 2.6922 no 2_545
H(55B) H(68C) 3.2755 no 2_545
H(55B) H(68D) 3.0966 no 2_545
H(56) F(8) 2.3943 no 2_545
H(56) B(4) 3.4968 no 2_545
H(56) H(68C) 3.2538 no 2_545
H(57A) C(24) 3.5719 no 1_545
H(57A) H(24A) 3.4427 no 1_545
H(57A) H(24B) 2.9198 no 1_545
H(57A) H(25B) 3.5922 no 1_545
H(57B) F(3) 2.4599 no .
H(57B) N(4) 2.9814 no .
H(57B) C(15) 3.4276 no .
H(57B) C(18) 3.4114 no .
H(57B) C(60) 3.3500 no 1_565
H(57B) B(2) 3.0877 no .
H(57B) H(34A) 3.5878 no .
H(57B) H(60A) 2.7823 no 1_565
H(57B) H(60B) 2.9994 no 1_565
H(57C) F(3) 3.5552 no .
H(57C) N(4) 2.8150 no .
H(57C) C(14) 3.4448 no .
H(57C) C(15) 2.7336 no .
H(57C) C(16) 2.8799 no .
H(57C) C(17) 3.0184 no .
H(57C) C(18) 2.9890 no .
H(57C) H(24B) 3.2135 no 1_545
H(57C) H(25B) 3.4103 no 1_545
H(58A) C(48) 3.3261 no 1_545
H(58A) C(63) 3.2132 no 2_545
H(58A) C(65) 3.3206 no 1_545
H(58A) H(48) 2.7975 no 1_545
H(58A) H(63A) 2.3616 no 2_545
H(58A) H(63B) 3.4300 no 2_545
H(58A) H(63C) 3.4797 no 2_545
H(58A) H(63E) 2.8052 no 2_545
H(58A) H(63F) 2.7433 no 2_545
H(58A) H(65B) 3.5294 no 1_545
H(58A) H(65C) 2.4197 no 1_545
H(58B) C(46) 3.4628 no 1_545
H(58B) C(48) 3.3760 no 1_545
H(58B) C(53) 2.9678 no 1_545
H(58B) C(54) 3.0933 no 1_545
H(58B) H(48) 2.7670 no 1_545
H(58B) H(53) 2.3421 no 1_545
H(58B) H(54A) 3.2892 no 1_545
H(58B) H(54B) 2.5594 no 1_545
H(58B) H(63A) 3.5103 no 2_545
H(59A) C(61) 3.0462 no 3_546
H(59A) H(54B) 3.2986 no 1_545
H(59A) H(61A) 3.3532 no 3_546
H(59A) H(61B) 2.4336 no 3_546
H(59A) H(61C) 2.9242 no 3_546
H(59B) F(7) 3.3507 no 2_545
H(59B) C(63) 3.1000 no 2_545
H(59B) H(54B) 2.8358 no 1_545
H(59B) H(61A) 3.5336 no 3_546
H(59B) H(61B) 3.0507 no 3_546
H(59B) H(63A) 2.6741 no 2_545
H(59B) H(63C) 2.6620 no 2_545
H(59B) H(63D) 3.3316 no 2_545
H(59B) H(63E) 2.2611 no 2_545
H(59B) H(63F) 3.3412 no 2_545
H(59C) F(7) 3.3257 no 2_545
H(59C) F(8) 2.9836 no 2_545
H(59C) H(61B) 3.4463 no 3_546
H(59C) H(63A) 3.1171 no 2_545
H(59C) H(63E) 2.9284 no 2_545
H(59C) H(68E) 3.4246 no 2_545
H(60A) F(3) 2.8394 no 1_545
H(60A) C(53) 3.0783 no 1_545
H(60A) C(57) 3.5864 no 1_545
H(60A) H(53) 2.2069 no 1_545
H(60A) H(54A) 3.3521 no 1_545
H(60A) H(57B) 2.7823 no 1_545
H(60B) F(3) 3.3953 no 1_545
H(60B) H(57B) 2.9994 no 1_545
H(61A) C(67) 3.2050 no 4_555
H(61A) H(54A) 3.5042 no 3_556
H(61A) H(54B) 3.4685 no 3_556
H(61A) H(59A) 3.3532 no 3_546
H(61A) H(59B) 3.5336 no 3_546
H(61A) H(67A) 2.9235 no 4_555
H(61A) H(67B) 2.7922 no 4_555
H(61A) H(67C) 3.4012 no 4_555
H(61B) C(59) 3.1151 no 3_546
H(61B) H(54A) 3.5500 no 1_545
H(61B) H(59A) 2.4336 no 3_546
H(61B) H(59B) 3.0507 no 3_546
H(61B) H(59C) 3.4463 no 3_546
H(61C) H(54A) 3.2840 no 3_556
H(61C) H(59A) 2.9242 no 3_546
H(61C) H(61C) 3.1006 no 3_546
H(62A) C(3) 3.1504 no 1_545
H(62A) C(4) 3.3064 no 1_545
H(62A) C(5) 3.3065 no 1_545
H(62A) C(10) 3.0673 no 1_545
H(62A) C(11) 2.9458 no 1_545
H(62A) C(22) 3.0546 no 1_545
H(62A) C(29) 3.1388 no 1_545
H(62A) H(5) 3.0636 no 1_545
H(62A) H(22) 2.8317 no 1_545
H(62A) H(29B) 2.6664 no 1_545
H(62A) H(29C) 3.2432 no 1_545
H(62B) C(67) 3.2084 no 4_555
H(62B) H(66A) 3.4127 no 4_555
H(62B) H(67A) 3.2259 no 4_555
H(62B) H(67B) 2.4627 no 4_555
H(62C) C(5) 3.3856 no 1_545
H(62C) C(66) 3.3390 no 4_555
H(62C) C(67) 3.1462 no 4_555
H(62C) H(5) 3.2496 no 1_545
H(62C) H(66A) 2.6593 no 4_555
H(62C) H(67A) 2.9025 no 4_555
H(62C) H(67B) 2.8341 no 4_555
H(62C) H(68B) 2.9765 no 4_555
H(62C) H(68D) 3.5431 no 4_555
H(62C) H(68F) 3.4912 no 4_555
H(63A) C(58) 3.1093 no 2_555
H(63A) C(59) 3.1075 no 2_555
H(63A) H(39) 3.4685 no 2_555
H(63A) H(58A) 2.3616 no 2_555
H(63A) H(58B) 3.5103 no 2_555
H(63A) H(59B) 2.6741 no 2_555
H(63A) H(59C) 3.1171 no 2_555
H(63A) H(65C) 2.9079 no 2_545
H(63B) F(8) 3.2895 no 2_545
H(63B) N(8) 3.5709 no 2_545
H(63B) C(47) 3.5849 no 2_545
H(63B) C(48) 3.4834 no 2_545
H(63B) C(49) 3.4763 no 2_545
H(63B) H(58A) 3.4300 no 2_555
H(63C) C(59) 3.4817 no 2_555
H(63C) H(58A) 3.4797 no 2_555
H(63C) H(59B) 2.6620 no 2_555
H(63D) H(59B) 3.3316 no 2_555
H(63E) C(58) 3.3274 no 2_555
H(63E) C(59) 2.9036 no 2_555
H(63E) H(58A) 2.8052 no 2_555
H(63E) H(59B) 2.2611 no 2_555
H(63E) H(59C) 2.9284 no 2_555
H(63F) C(48) 3.3523 no 2_545
H(63F) C(49) 3.3308 no 2_545
H(63F) C(58) 3.5693 no 2_555
H(63F) H(48) 3.5835 no 2_545
H(63F) H(58A) 2.7433 no 2_555
H(63F) H(59B) 3.3412 no 2_555
H(63F) H(65C) 2.8126 no 2_545
H(64A) C(28) 3.3297 no 4_564
H(64A) H(28A) 2.6528 no 4_564
H(64A) H(28B) 3.2370 no 4_564
H(64A) H(29A) 3.2677 no .
H(64A) H(33B) 3.1658 no 1_565
H(64A) H(28E) 3.5667 no 4_564
H(64A) H(28F) 2.4322 no 4_564
H(64B) F(4) 3.0159 no .
H(64B) C(29) 3.0351 no .
H(64B) H(28A) 3.4013 no 4_564
H(64B) H(28B) 3.2864 no 4_564
H(64B) H(29A) 2.5227 no .
H(64B) H(29B) 3.5679 no .
H(64B) H(29C) 2.6899 no .
H(64B) H(28F) 2.8240 no 4_564
H(65B) C(38) 3.3811 no 1_565
H(65B) C(39) 2.9315 no 1_565
H(65B) C(40) 3.3369 no 1_565
H(65B) H(32B) 2.9530 no 1_565
H(65B) H(39) 2.9125 no 1_565
H(65B) H(58A) 3.5294 no 1_565
H(65C) C(39) 3.1999 no 1_565
H(65C) C(40) 3.5270 no 1_565
H(65C) C(58) 3.3312 no 1_565
H(65C) H(39) 2.7772 no 1_565
H(65C) H(58A) 2.4197 no 1_565
H(65C) H(63A) 2.9079 no 2_555
H(65C) H(63F) 2.8126 no 2_555
H(66A) N(2) 3.1631 no 4_564
H(66A) C(5) 3.5822 no 4_564
H(66A) C(6) 3.0848 no 4_564
H(66A) C(7) 3.2273 no 4_564
H(66A) C(8) 3.2786 no 4_564
H(66A) C(9) 3.2363 no 4_564
H(66A) C(62) 3.4500 no 4_554
H(66A) H(62B) 3.4127 no 4_554
H(66A) H(62C) 2.6593 no 4_554
H(66A) H(62D) 2.7024 no 4_554
H(66A) H(62E) 3.3444 no 4_554
H(66B) F(1) 3.2926 no 4_564
H(66B) N(2) 3.5247 no 4_564
H(66B) C(9) 3.4551 no 4_564
H(66B) H(28A) 3.1099 no 4_564
H(66B) H(28F) 3.1501 no 4_564
H(67A) C(55) 3.2041 no 2_555
H(67A) C(62) 3.4229 no 4_554
H(67A) H(55A) 2.9955 no 2_555
H(67A) H(55B) 2.5659 no 2_555
H(67A) H(61A) 2.9235 no 4_554
H(67A) H(62B) 3.2259 no 4_554
H(67A) H(62C) 2.9025 no 4_554
H(67A) H(62D) 2.5126 no 4_554
H(67B) C(62) 3.0635 no 4_554
H(67B) H(61A) 2.7922 no 4_554
H(67B) H(62B) 2.4627 no 4_554
H(67B) H(62C) 2.8341 no 4_554
H(67B) H(62D) 2.1132 no 4_554
H(67B) H(62F) 3.3510 no 4_554
H(67C) C(55) 3.5982 no 2_555
H(67C) H(55B) 2.6922 no 2_555
H(67C) H(61A) 3.4012 no 4_554
H(67C) H(62D) 3.5331 no 4_554
H(68A) F(5) 3.5359 no 4_554
H(68A) C(24) 3.5340 no 4_564
H(68A) H(24A) 2.9782 no 4_564
H(68A) H(24B) 3.3875 no 4_564
H(68A) H(26B) 3.0306 no 4_564
H(68B) F(5) 2.8409 no 4_554
H(68B) H(24B) 3.4426 no 4_564
H(68B) H(55A) 3.5177 no 2_555
H(68B) H(62C) 2.9765 no 4_554
H(68B) H(62D) 3.3536 no 4_554
H(68C) C(55) 3.3376 no 2_555
H(68C) H(55A) 2.7060 no 2_555
H(68C) H(55B) 3.2755 no 2_555
H(68C) H(56) 3.2538 no 2_555
H(62D) C(66) 3.1581 no 4_555
H(62D) C(67) 2.6302 no 4_555
H(62D) H(66A) 2.7024 no 4_555
H(62D) H(67A) 2.5126 no 4_555
H(62D) H(67B) 2.1132 no 4_555
H(62D) H(67C) 3.5331 no 4_555
H(62D) H(68B) 3.3536 no 4_555
H(62E) C(3) 3.5788 no 1_545
H(62E) C(4) 3.4020 no 1_545
H(62E) C(5) 3.0312 no 1_545
H(62E) H(5) 2.7293 no 1_545
H(62E) H(22) 3.2191 no 1_545
H(62E) H(29B) 3.1777 no 1_545
H(62E) H(66A) 3.3444 no 4_555
H(62F) C(3) 3.4124 no 1_545
H(62F) C(10) 3.0553 no 1_545
H(62F) C(11) 3.0306 no 1_545
H(62F) C(22) 3.4698 no 1_545
H(62F) C(29) 3.3504 no 1_545
H(62F) H(22) 3.4758 no 1_545
H(62F) H(29B) 3.1302 no 1_545
H(62F) H(29C) 3.2819 no 1_545
H(62F) H(67B) 3.3510 no 4_555
H(28D) F(4) 2.9829 no 4_565
H(28D) C(20) 3.5851 no 2_656
H(28D) H(20A) 2.7298 no 2_656
H(28D) H(20B) 3.5943 no 2_656
H(28E) H(20A) 3.4338 no 2_656
H(28E) H(31C) 3.5914 no 2_656
H(28E) H(33B) 3.4212 no 4_555
H(28E) H(64A) 3.5667 no 4_565
H(28F) F(4) 2.9633 no 4_565
H(28F) C(50) 3.2633 no 4_565
H(28F) C(64) 2.9338 no 4_565
H(28F) H(29A) 3.2082 no 4_565
H(28F) H(64A) 2.4322 no 4_565
H(28F) H(64B) 2.8240 no 4_565
H(28F) H(66B) 3.1501 no 4_565
H(68D) F(5) 3.3822 no 4_554
H(68D) C(55) 3.2996 no 2_555
H(68D) H(55A) 2.6508 no 2_555
H(68D) H(55B) 3.0966 no 2_555
H(68D) H(62C) 3.5431 no 4_554
H(68E) H(59C) 3.4246 no 2_555
H(68F) F(5) 2.9332 no 4_554
H(68F) C(7) 3.3546 no 4_564
H(68F) C(24) 3.1651 no 4_564
H(68F) H(24A) 2.8610 no 4_564
H(68F) H(24B) 2.8947 no 4_564
H(68F) H(26B) 3.1470 no 4_564
H(68F) H(62C) 3.4912 no 4_554
H(23D) H(21B) 2.9813 no 2_646
H(23D) H(25A) 3.2115 no 1_545
H(23D) H(31B) 3.5745 no 2_656
H(23E) C(31) 3.0889 no 2_656
H(23E) H(21B) 3.3478 no 2_646
H(23E) H(30A) 3.1406 no 2_656
H(23E) H(31B) 2.4944 no 2_656
H(23E) H(31C) 2.9590 no 2_656
H(23F) C(4) 3.5597 no 2_646
H(23F) C(5) 3.1355 no 2_646
H(23F) C(6) 3.5281 no 2_646
H(23F) C(25) 3.3844 no 2_646
H(23F) H(5) 3.0742 no 2_646
H(23F) H(21B) 3.4301 no 2_646
H(23F) H(25C) 2.4404 no 2_646
H(23F) H(30A) 2.9521 no 2_656
H(23F) H(31B) 3.3187 no 2_656

loop_
_geom_torsion_atom_site_label_1
_geom_torsion_atom_site_label_2
_geom_torsion_atom_site_label_3
_geom_torsion_atom_site_label_4
_geom_torsion
_geom_torsion_publ_flag
C(1) N(1) C(4) C(3) 0.63(17) no
C(1) N(1) C(4) C(5) 179.36(13) no
C(4) N(1) C(1) C(2) -1.03(17) no
C(4) N(1) C(1) C(23) 179.18(13) no
C(1) N(1) B(1) F(1) -57.1(2) no
C(1) N(1) B(1) F(2) 63.5(2) no
C(1) N(1) B(1) N(2) -174.94(14) no
B(1) N(1) C(1) C(2) -179.04(15) no
B(1) N(1) C(1) C(23) 1.2(3) no
C(4) N(1) B(1) F(1) 125.12(15) no
C(4) N(1) B(1) F(2) -114.26(15) no
C(4) N(1) B(1) N(2) 7.3(2) no
B(1) N(1) C(4) C(3) 178.75(14) no
B(1) N(1) C(4) C(5) -2.5(3) no
C(6) N(2) C(9) C(8) 0.12(17) no
C(6) N(2) C(9) C(28) -179.30(13) no
C(9) N(2) C(6) C(5) -174.71(14) no
C(9) N(2) C(6) C(7) 1.10(17) no
C(6) N(2) B(1) F(1) -126.35(17) no
C(6) N(2) B(1) F(2) 110.63(17) no
C(6) N(2) B(1) N(1) -10.5(3) no
B(1) N(2) C(6) C(5) 7.8(3) no
B(1) N(2) C(6) C(7) -176.38(13) no
C(9) N(2) B(1) F(1) 56.8(2) no
C(9) N(2) B(1) F(2) -66.2(3) no
C(9) N(2) B(1) N(1) 172.70(15) no
B(1) N(2) C(9) C(8) 177.54(14) no
B(1) N(2) C(9) C(28) -1.9(3) no
C(10) N(3) C(13) C(12) 0.8(2) no
C(10) N(3) C(13) C(14) -175.17(16) no
C(13) N(3) C(10) C(11) -0.1(2) no
C(13) N(3) C(10) C(29) 179.39(16) no
C(10) N(3) B(2) F(3) -64.8(3) no
C(10) N(3) B(2) F(4) 52.3(3) no
C(10) N(3) B(2) N(4) 172.27(17) no
B(2) N(3) C(10) C(11) -177.79(16) no
B(2) N(3) C(10) C(29) 1.7(3) no
C(13) N(3) B(2) F(3) 117.92(18) no
C(13) N(3) B(2) F(4) -124.99(18) no
C(13) N(3) B(2) N(4) -5.0(3) no
B(2) N(3) C(13) C(12) 178.48(16) no
B(2) N(3) C(13) C(14) 2.5(3) no
C(15) N(4) C(18) C(17) -0.2(2) no
C(15) N(4) C(18) C(34) 178.14(16) no
C(18) N(4) C(15) C(14) 178.89(17) no
C(18) N(4) C(15) C(16) -0.2(2) no
C(15) N(4) B(2) F(3) -120.77(17) no
C(15) N(4) B(2) F(4) 123.25(17) no
C(15) N(4) B(2) N(3) 5.1(3) no
B(2) N(4) C(15) C(14) -2.8(3) no
B(2) N(4) C(15) C(16) 178.16(16) no
C(18) N(4) B(2) F(3) 57.3(3) no
C(18) N(4) B(2) F(4) -58.7(3) no
C(18) N(4) B(2) N(3) -176.87(17) no
B(2) N(4) C(18) C(17) -178.52(16) no
B(2) N(4) C(18) C(34) -0.2(3) no
C(35) N(5) C(38) C(37) 0.2(2) no
C(35) N(5) C(38) C(39) -176.05(16) no
C(38) N(5) C(35) C(36) -0.4(2) no
C(38) N(5) C(35) C(57) 178.01(15) no
C(35) N(5) B(3) F(5) 49.0(3) no
C(35) N(5) B(3) F(6) -68.1(3) no
C(35) N(5) B(3) N(6) 168.90(17) no
B(3) N(5) C(35) C(36) -178.47(16) no
B(3) N(5) C(35) C(57) -0.0(3) no
C(38) N(5) B(3) F(5) -128.71(17) no
C(38) N(5) B(3) F(6) 114.15(18) no
C(38) N(5) B(3) N(6) -8.8(3) no
B(3) N(5) C(38) C(37) 178.28(16) no
B(3) N(5) C(38) C(39) 2.0(3) no
C(40) N(6) C(43) C(42) -0.5(2) no
C(40) N(6) C(43) C(62) 177.58(16) no
C(43) N(6) C(40) C(39) 173.17(16) no
C(43) N(6) C(40) C(41) -0.5(2) no
C(40) N(6) B(3) F(5) 131.16(17) no
C(40) N(6) B(3) F(6) -113.57(18) no
C(40) N(6) B(3) N(5) 12.2(3) no
B(3) N(6) C(40) C(39) -9.0(3) no
B(3) N(6) C(40) C(41) 177.38(16) no
C(43) N(6) B(3) F(5) -51.4(3) no
C(43) N(6) B(3) F(6) 63.9(3) no
C(43) N(6) B(3) N(5) -170.33(17) no
B(3) N(6) C(43) C(42) -178.30(16) no
B(3) N(6) C(43) C(62) -0.3(3) no
C(44) N(7) C(47) C(46) 1.30(17) no
C(44) N(7) C(47) C(48) 178.73(14) no
C(47) N(7) C(44) C(45) -0.59(18) no
C(47) N(7) C(44) C(63) -179.28(14) no
C(44) N(7) B(4) F(7) -57.0(2) no
C(44) N(7) B(4) F(8) 62.8(2) no
C(44) N(7) B(4) N(8) -174.91(14) no
B(4) N(7) C(44) C(45) 178.77(14) no
B(4) N(7) C(44) C(63) 0.1(3) no
C(47) N(7) B(4) F(7) 122.33(15) no
C(47) N(7) B(4) F(8) -117.91(15) no
C(47) N(7) B(4) N(8) 4.4(2) no
B(4) N(7) C(47) C(46) -178.08(14) no
B(4) N(7) C(47) C(48) -0.6(3) no
C(49) N(8) C(52) C(51) -1.47(17) no
C(49) N(8) C(52) C(68) 176.67(13) no
C(52) N(8) C(49) C(48) -173.94(14) no
C(52) N(8) C(49) C(50) 1.77(18) no
C(49) N(8) B(4) F(7) -123.45(17) no
C(49) N(8) B(4) F(8) 113.59(17) no
C(49) N(8) B(4) N(7) -7.8(3) no
B(4) N(8) C(49) C(48) 6.8(3) no
B(4) N(8) C(49) C(50) -177.47(13) no
C(52) N(8) B(4) F(7) 57.5(2) no
C(52) N(8) B(4) F(8) -65.5(3) no
C(52) N(8) B(4) N(7) 173.12(15) no
B(4) N(8) C(52) C(51) 177.77(13) no
B(4) N(8) C(52) C(68) -4.1(3) no
N(1) C(1) C(2) C(3) 1.01(17) no
N(1) C(1) C(2) C(19) 176.59(16) no
C(23) C(1) C(2) C(3) -179.21(15) no
C(23) C(1) C(2) C(19) -3.6(3) no
C(1) C(2) C(3) C(4) -0.65(18) no
C(1) C(2) C(3) C(22) 175.56(13) no
C(1) C(2) C(19) C(12) 135.55(19) no
C(1) C(2) C(19) C(20) -113.1(2) no
C(3) C(2) C(19) C(12) -49.13(18) no
C(3) C(2) C(19) C(20) 62.24(16) no
C(19) C(2) C(3) C(4) -177.17(13) no
C(19) C(2) C(3) C(22) -1.0(2) no
C(2) C(3) C(4) N(1) 0.02(17) no
C(2) C(3) C(4) C(5) -178.58(15) no
C(2) C(3) C(22) C(11) 53.62(19) no
C(2) C(3) C(22) C(21) -57.88(16) no
C(4) C(3) C(22) C(11) -131.34(18) no
C(4) C(3) C(22) C(21) 117.15(19) no
C(22) C(3) C(4) N(1) -175.30(17) no
C(22) C(3) C(4) C(5) 6.1(4) no
N(1) C(4) C(5) C(6) -1.5(3) no
C(3) C(4) C(5) C(6) 176.83(16) no
C(4) C(5) C(6) N(2) -1.0(3) no
C(4) C(5) C(6) C(7) -175.96(14) no
N(2) C(6) C(7) C(8) -1.95(18) no
N(2) C(6) C(7) C(24) 175.55(13) no
C(5) C(6) C(7) C(8) 173.22(17) no
C(5) C(6) C(7) C(24) -9.3(3) no
C(6) C(7) C(8) C(9) 1.88(18) no
C(6) C(7) C(8) C(26) 179.49(14) no
C(6) C(7) C(24) C(25) -74.0(2) no
C(8) C(7) C(24) C(25) 102.9(3) no
C(24) C(7) C(8) C(9) -175.58(16) no
C(24) C(7) C(8) C(26) 2.0(3) no
C(7) C(8) C(9) N(2) -1.4(2) no
C(7) C(8) C(9) C(28) 177.97(16) no
C(7) C(8) C(26) C(27) -91.2(2) no
C(9) C(8) C(26) C(27) 85.9(3) no
C(26) C(8) C(9) N(2) -178.91(16) no
C(26) C(8) C(9) C(28) 0.4(3) no
N(3) C(10) C(11) C(12) -0.7(3) no
N(3) C(10) C(11) C(22) 171.71(19) no
C(29) C(10) C(11) C(12) 179.93(19) no
C(29) C(10) C(11) C(22) -7.7(4) no
C(10) C(11) C(12) C(13) 1.1(3) no
C(10) C(11) C(12) C(19) 174.24(16) no
C(10) C(11) C(22) C(3) 136.9(3) no
C(10) C(11) C(22) C(21) -118.4(3) no
C(12) C(11) C(22) C(3) -50.8(2) no
C(12) C(11) C(22) C(21) 53.8(2) no
C(22) C(11) C(12) C(13) -173.27(15) no
C(22) C(11) C(12) C(19) -0.2(3) no
C(11) C(12) C(13) N(3) -1.2(3) no
C(11) C(12) C(13) C(14) 174.29(18) no
C(11) C(12) C(19) C(2) 49.7(3) no
C(11) C(12) C(19) C(20) -57.5(3) no
C(13) C(12) C(19) C(2) -140.2(3) no
C(13) C(12) C(19) C(20) 112.6(3) no
C(19) C(12) C(13) N(3) -172.0(3) no
C(19) C(12) C(13) C(14) 3.4(4) no
N(3) C(13) C(14) C(15) 0.9(3) no
C(12) C(13) C(14) C(15) -174.10(19) no
C(13) C(14) C(15) N(4) -0.8(3) no
C(13) C(14) C(15) C(16) 178.03(17) no
N(4) C(15) C(16) C(17) 0.4(2) no
N(4) C(15) C(16) C(30) 179.69(15) no
C(14) C(15) C(16) C(17) -178.51(19) no
C(14) C(15) C(16) C(30) 0.7(4) no
C(15) C(16) C(17) C(18) -0.6(3) no
C(15) C(16) C(17) C(32) -179.89(18) no
C(15) C(16) C(30) C(31) -83.4(3) no
C(17) C(16) C(30) C(31) 95.7(3) no
C(30) C(16) C(17) C(18) -179.77(19) no
C(30) C(16) C(17) C(32) 0.9(4) no
C(16) C(17) C(18) N(4) 0.5(3) no
C(16) C(17) C(18) C(34) -177.75(17) no
C(16) C(17) C(32) C(33) -88.0(3) no
C(18) C(17) C(32) C(33) 92.8(3) no
C(32) C(17) C(18) N(4) 179.84(18) no
C(32) C(17) C(18) C(34) 1.6(4) no
C(2) C(19) C(20) C(21) -54.47(14) no
C(12) C(19) C(20) C(21) 54.50(17) no
C(19) C(20) C(21) C(22) -2.87(19) no
C(20) C(21) C(22) C(3) 57.94(16) no
C(20) C(21) C(22) C(11) -52.53(18) no
N(5) C(35) C(36) C(37) 0.5(2) no
N(5) C(35) C(36) C(53) 173.11(19) no
C(57) C(35) C(36) C(37) -177.71(18) no
C(57) C(35) C(36) C(53) -5.1(4) no
C(35) C(36) C(37) C(38) -0.4(2) no
C(35) C(36) C(37) C(56) 173.63(15) no
C(35) C(36) C(53) C(46) 137.4(3) no
C(35) C(36) C(53) C(54) -117.9(3) no
C(37) C(36) C(53) C(46) -50.0(2) no
C(37) C(36) C(53) C(54) 54.64(19) no
C(53) C(36) C(37) C(38) -175.06(15) no
C(53) C(36) C(37) C(56) -1.1(3) no
C(36) C(37) C(38) N(5) 0.1(2) no
C(36) C(37) C(38) C(39) 176.03(18) no
C(36) C(37) C(56) C(45) 50.6(2) no
C(36) C(37) C(56) C(55) -57.1(2) no
C(38) C(37) C(56) C(45) -137.8(3) no
C(38) C(37) C(56) C(55) 114.6(3) no
C(56) C(37) C(38) N(5) -172.2(2) no
C(56) C(37) C(38) C(39) 3.7(4) no
N(5) C(38) C(39) C(40) 3.5(3) no
C(37) C(38) C(39) C(40) -171.93(18) no
C(38) C(39) C(40) N(6) -0.3(3) no
C(38) C(39) C(40) C(41) 172.10(17) no
N(6) C(40) C(41) C(42) 1.2(2) no
N(6) C(40) C(41) C(58) -179.41(16) no
C(39) C(40) C(41) C(42) -171.96(19) no
C(39) C(40) C(41) C(58) 7.5(4) no
C(40) C(41) C(42) C(43) -1.4(3) no
C(40) C(41) C(42) C(60) 175.91(17) no
C(40) C(41) C(58) C(59) -80.9(3) no
C(42) C(41) C(58) C(59) 98.4(3) no
C(58) C(41) C(42) C(43) 179.17(19) no
C(58) C(41) C(42) C(60) -3.5(4) no
C(41) C(42) C(43) N(6) 1.2(3) no
C(41) C(42) C(43) C(62) -176.63(18) no
C(41) C(42) C(60) C(61) -82.2(3) no
C(43) C(42) C(60) C(61) 94.8(3) no
C(60) C(42) C(43) N(6) -176.15(19) no
C(60) C(42) C(43) C(62) 6.0(4) no
N(7) C(44) C(45) C(46) -0.34(19) no
N(7) C(44) C(45) C(56) 178.04(15) no
C(63) C(44) C(45) C(46) 178.31(16) no
C(63) C(44) C(45) C(56) -3.3(4) no
C(44) C(45) C(46) C(47) 1.17(19) no
C(44) C(45) C(46) C(53) -179.96(13) no
C(44) C(45) C(56) C(37) 131.28(19) no
C(44) C(45) C(56) C(55) -117.3(2) no
C(46) C(45) C(56) C(37) -50.44(18) no
C(46) C(45) C(56) C(55) 60.97(16) no
C(56) C(45) C(46) C(47) -177.51(13) no
C(56) C(45) C(46) C(53) 1.4(2) no
C(45) C(46) C(47) N(7) -1.44(17) no
C(45) C(46) C(47) C(48) -178.51(15) no
C(45) C(46) C(53) C(36) 52.05(19) no
C(45) C(46) C(53) C(54) -58.65(16) no
C(47) C(46) C(53) C(36) -129.49(19) no
C(47) C(46) C(53) C(54) 119.8(2) no
C(53) C(46) C(47) N(7) -179.98(18) no
C(53) C(46) C(47) C(48) 2.9(4) no
N(7) C(47) C(48) C(49) -1.3(3) no
C(46) C(47) C(48) C(49) 175.33(16) no
C(47) C(48) C(49) N(8) -1.6(3) no
C(47) C(48) C(49) C(50) -176.43(15) no
N(8) C(49) C(50) C(51) -1.38(19) no
N(8) C(49) C(50) C(64) 176.26(14) no
C(48) C(49) C(50) C(51) 173.66(18) no
C(48) C(49) C(50) C(64) -8.7(3) no
C(49) C(50) C(51) C(52) 0.43(18) no
C(49) C(50) C(51) C(66) -179.47(15) no
C(49) C(50) C(64) C(65) -83.8(2) no
C(51) C(50) C(64) C(65) 93.3(3) no
C(64) C(50) C(51) C(52) -177.22(17) no
C(64) C(50) C(51) C(66) 2.9(3) no
C(50) C(51) C(52) N(8) 0.7(2) no
C(50) C(51) C(52) C(68) -177.21(15) no
C(50) C(51) C(66) C(67) -108.00(19) no
C(52) C(51) C(66) C(67) 72.1(3) no
C(66) C(51) C(52) N(8) -179.42(15) no
C(66) C(51) C(52) C(68) 2.7(3) no
C(36) C(53) C(54) C(55) -54.15(17) no
C(46) C(53) C(54) C(55) 57.18(15) no
C(53) C(54) C(55) C(56) -1.45(19) no
C(54) C(55) C(56) C(37) 53.29(17) no
C(54) C(55) C(56) C(45) -55.23(15) no

loop_
_platon_squeeze_void_nr
_platon_squeeze_void_average_x
_platon_squeeze_void_average_y
_platon_squeeze_void_average_z
_platon_squeeze_void_volume
_platon_squeeze_void_count_electrons
_platon_squeeze_void_content
1 0.500 0.000 0.000 202 61 'C6 H5 Cl '
2 0.000 0.500 0.000 511 177 '3(C6 H5 Cl) '
3 1.000 0.000 0.500 511 177 '3(C6 H5 Cl) '
4 0.958 0.133 0.778 7 0 ' '
5 0.500 0.500 0.500 202 61 'C6 H5 Cl '
6 0.958 0.367 0.278 7 0 ' '
7 0.042 0.633 0.722 7 0 ' '
8 0.042 0.867 0.222 7 0 ' '
